data_4026877
loop_
_publ_author_name
'Feng Wu'
'Li-Hui Wu'
'Xin Xiao'
'Yun-Qian Zhang'
'Sai-Feng Xue'
'Zhu Tao'
'Anthony I. Day'

_publ_section_title
;
 Locating the Cyclopentano Cousins of the Cucurbit[n]uril Family
;
_journal_name_full 'Journal of Organic Chemistry'
_journal_page_first 606
_journal_page_last 611
_journal_paper_doi 10.1021/jo2021778
_journal_volume 77
_journal_year 2012
_chemical_formula_sum 'C135 H258 Cl6 K6 N60 O87'
_chemical_formula_weight 4561.15
_chemical_name_systematic
; 
 ? 
;
_space_group_IT_number 14
_symmetry_cell_setting monoclinic
_symmetry_space_group_name_Hall '-P 2ybc'
_symmetry_space_group_name_H-M 'P 1 21/c 1'
_atom_sites_solution_hydrogens geom
_atom_sites_solution_primary direct
_atom_sites_solution_secondary difmap
_audit_creation_method SHELXL-97
_cell_angle_alpha 90.00
_cell_angle_beta 95.186(2)
_cell_angle_gamma 90.00
_cell_formula_units_Z 4
_cell_length_a 20.2298(8)
_cell_length_b 33.2253(11)
_cell_length_c 29.4252(10)
_cell_measurement_temperature 273(2)
_cell_volume 19696.9(12)
_computing_cell_refinement 'SAINT (Bruker, 2002)'
_computing_data_collection 'SMART (Bruker, 2002)'
_computing_data_reduction SAINT
_computing_molecular_graphics 'Ortep-3 for Windows (Farrugia, 1997)'
_computing_publication_material 'WinGX (Farrugia, 1999)'
_computing_structure_refinement 'SHELXL97 (Sheldrick, 2008)'
_computing_structure_solution 'SHELXS97 (Sheldrick, 2008)'
_diffrn_ambient_temperature 273(2)
_diffrn_measured_fraction_theta_full 0.988
_diffrn_measured_fraction_theta_max 0.988
_diffrn_measurement_device_type 'Bruker SMART CCD Area Detector'
_diffrn_measurement_method '\f and \w scan'
_diffrn_radiation_monochromator graphite
_diffrn_radiation_source 'fine-focus sealed tube'
_diffrn_radiation_type MoK\a
_diffrn_radiation_wavelength 0.71073
_diffrn_reflns_av_R_equivalents 0.0730
_diffrn_reflns_av_sigmaI/netI 0.0842
_diffrn_reflns_limit_h_max 24
_diffrn_reflns_limit_h_min -20
_diffrn_reflns_limit_k_max 39
_diffrn_reflns_limit_k_min -39
_diffrn_reflns_limit_l_max 35
_diffrn_reflns_limit_l_min -31
_diffrn_reflns_number 121009
_diffrn_reflns_theta_full 25.10
_diffrn_reflns_theta_max 25.10
_diffrn_reflns_theta_min 0.93
_diffrn_standards_interval_count 0
_diffrn_standards_interval_time 0
_diffrn_standards_number 0
_exptl_absorpt_coefficient_mu 0.325
_exptl_absorpt_correction_type none
_exptl_crystal_colour colorless
_exptl_crystal_density_diffrn 1.498
_exptl_crystal_description block
_exptl_crystal_F_000 9148
_exptl_crystal_size_max 0.22
_exptl_crystal_size_mid 0.19
_exptl_crystal_size_min 0.18
_refine_diff_density_max 1.464
_refine_diff_density_min -1.397
_refine_diff_density_rms 0.113
_refine_ls_extinction_method none
_refine_ls_goodness_of_fit_ref 1.052
_refine_ls_hydrogen_treatment constr
_refine_ls_matrix_type full
_refine_ls_number_parameters 2680
_refine_ls_number_reflns 34668
_refine_ls_number_restraints 0
_refine_ls_restrained_S_all 1.052
_refine_ls_R_factor_all 0.1498
_refine_ls_R_factor_gt 0.0870
_refine_ls_shift/su_max 4.520
_refine_ls_shift/su_mean 0.035
_refine_ls_structure_factor_coef Fsqd
_refine_ls_weighting_details 'calc w=1/[\s^2^(Fo^2^)+(0.1803P)^2^+0.0000P] where P=(Fo^2^+2Fc^2^)/3'
_refine_ls_weighting_scheme calc
_refine_ls_wR_factor_gt 0.2507
_refine_ls_wR_factor_ref 0.2885
_reflns_number_gt 19646
_reflns_number_total 34668
_reflns_threshold_expression >2sigma(I)
_cod_data_source_file jo2021778_si_005.cif
_cod_data_source_block p
_cod_original_sg_symbol_H-M 'P 21/c'
_cod_database_code 4026877

loop_
_symmetry_equiv_pos_as_xyz
'x, y, z'
'-x, y+1/2, -z+1/2'
'-x, -y, -z'
'x, -y-1/2, z-1/2'

loop_
_atom_site_label
_atom_site_type_symbol
_atom_site_fract_x
_atom_site_fract_y
_atom_site_fract_z
_atom_site_U_iso_or_equiv
_atom_site_adp_type
_atom_site_occupancy
_atom_site_symmetry_multiplicity
_atom_site_calc_flag
_atom_site_refinement_flags
O31 O 0.51694(17) 1.07962(10) 0.39848(10) 0.0281(8) Uani 1 1 d .
O32 O 0.0954(2) 0.96450(13) 0.57167(13) 0.0525(11) Uani 1 1 d .
O33 O 0.8115(2) 0.57745(12) 0.34431(16) 0.0555(12) Uani 1 1 d .
O34 O 0.6627(2) 0.94693(13) 0.14468(15) 0.0611(13) Uani 1 1 d .
O35 O -0.09417(19) 0.95368(13) 0.45307(14) 0.0509(11) Uani 1 1 d .
O36 O 0.5919(2) 1.01561(16) 0.09831(16) 0.0695(14) Uani 1 1 d .
O37 O -0.0013(2) 0.91851(13) 0.51971(16) 0.0599(12) Uani 1 1 d .
O38 O -0.2020(2) 0.92466(15) 0.49957(18) 0.0681(14) Uani 1 1 d .
O39 O 0.6325(2) 0.94501(18) 0.39517(17) 0.0795(16) Uani 1 1 d .
O40 O 0.6096(3) 0.86411(17) 0.12003(17) 0.0806(16) Uani 1 1 d .
O41 O 0.3134(3) 1.11723(15) 0.38823(19) 0.0830(16) Uani 1 1 d .
O42 O 0.4202(3) 1.11252(18) 0.4575(2) 0.0910(18) Uani 1 1 d .
O43 O 0.0683(3) 0.86436(17) 0.4648(2) 0.0907(18) Uani 1 1 d .
O44 O -0.0463(4) 0.82876(17) 0.42049(18) 0.096(2) Uani 1 1 d .
O45 O 0.3408(3) 1.06885(17) 0.51090(19) 0.0835(16) Uani 1 1 d .
O46 O 0.8647(3) 0.84168(18) 0.1489(2) 0.103(2) Uani 1 1 d .
O47 O -0.2406(3) 0.9172(2) 0.3975(2) 0.0938(19) Uani 1 1 d .
O48 O -0.0906(3) 0.7683(2) 0.0458(2) 0.108(2) Uani 1 1 d .
O49 O 0.1676(3) 0.7909(2) 0.1109(2) 0.110(2) Uani 1 1 d .
O50 O 0.0176(5) 0.90490(19) 0.0605(2) 0.121(3) Uani 1 1 d .
O51 O 0.8841(3) 0.6798(3) 0.4674(3) 0.126(3) Uani 1 1 d .
O52 O 0.9078(3) 0.8073(2) 0.5040(2) 0.107(2) Uani 1 1 d .
O53 O 0.8226(4) 0.7419(2) 0.1122(2) 0.116(2) Uani 1 1 d .
O54 O 0.3284(3) 0.7614(3) 0.3799(2) 0.138(3) Uani 1 1 d .
O55 O 0.6288(4) 1.0263(2) 0.3805(3) 0.126(3) Uani 1 1 d .
O56 O 0.8906(3) 0.87707(18) 0.5580(3) 0.131(3) Uani 1 1 d .
O57 O 0.1873(4) 1.1572(3) 0.3729(2) 0.136(3) Uani 1 1 d .
O58 O 0.5021(4) 1.1630(2) 0.5142(3) 0.129(3) Uani 1 1 d .
O59 O 0.4763(3) 0.8573(3) 0.0970(3) 0.161(4) Uani 1 1 d .
O60 O 0.8064(5) 0.9185(3) 0.1383(3) 0.080(3) Uani 0.60 1 d P
O61 O 0.4789(5) 0.9535(4) 0.0884(3) 0.202(5) Uani 1 1 d .
O62 O 0.6377(5) 1.1338(3) 0.3987(4) 0.188(4) Uani 1 1 d .
O63 O 0.4043(5) 0.7805(3) 0.1251(4) 0.189(4) Uani 1 1 d .
O64 O 0.2851(10) 0.7601(7) 0.1572(7) 0.282(16) Uani 0.70 1 d P
O65 O 0.1933(6) 0.8415(4) 0.5137(4) 0.161(5) Uani 0.80 1 d P
O66 O 0.7605(6) 0.9020(3) 0.0548(4) 0.238(7) Uani 1 1 d .
O67 O 0.7370(5) 0.4419(5) 0.2078(3) 0.228(6) Uani 1 1 d .
O68 O 0.8898(6) 0.6058(4) 0.4941(4) 0.209(5) Uani 1 1 d .
O69 O 0.6760(12) 0.5103(5) 0.4336(5) 0.311(13) Uani 1 1 d .
O70 O 0.2908(9) 0.8060(3) 0.4601(5) 0.265(7) Uani 1 1 d .
O71 O 0.6397(10) 1.0629(8) 0.0290(10) 0.40(2) Uani 1 1 d .
O72 O 0.8780(9) 0.5410(3) 0.4296(3) 0.268(8) Uani 1 1 d .
O73 O 0.2242(7) 0.7276(5) 0.0657(7) 0.320(10) Uani 1 1 d .
O75 O 0.6017(8) 0.7150(4) 0.3183(4) 0.262(8) Uani 1 1 d .
O76 O 0.9048(9) 0.1440(4) 0.1959(4) 0.274(9) Uani 1 1 d .
O77 O 0.7416(7) 0.2229(6) -0.0166(7) 0.379(15) Uani 1 1 d .
O78 O 0.7478(8) 0.9308(6) -0.0324(7) 0.362(13) Uani 1 1 d .
O79 O 0.6124(7) 1.1917(8) 0.4775(5) 0.370(15) Uani 1 1 d .
O80 O 0.0375(7) 0.9851(6) 0.0383(6) 0.319(10) Uani 1 1 d .
O81 O 0.5000 1.0000 0.0000 0.50(3) Uani 1 2 d S
O82 O 0.6404(17) 0.2059(7) 0.0340(11) 0.56(3) Uani 1 1 d .
O83 O 0.4337(6) 0.7802(10) 0.0354(4) 0.45(2) Uani 1 1 d .
O84 O 0.8693(8) 0.9221(4) 0.1123(6) 0.091(5) Uani 0.40 1 d P
O85 O 0.2967(11) 0.7221(16) 0.1490(6) 0.37(3) Uani 0.50 1 d P
O86 O 0.1730(9) 0.8148(4) 0.4628(6) 0.137(6) Uani 0.50 1 d P
O87 O 0.3897(9) 0.8530(6) -0.0019(7) 0.309(9) Uani 1 1 d .
O88 O 0.6427(11) 1.108(2) 0.0345(10) 0.44(5) Uani 0.50 1 d P
O89 O 0.717(3) 1.1799(19) 0.416(3) 1.31(9) Uani 1 1 d .
O90 O 0.625(2) 1.0169(10) -0.0270(12) 0.28(2) Uani 0.50 1 d P
O91 O 0.6466(17) 0.5498(7) 0.5475(15) 0.72(3) Uani 1 1 d .
O92 O 0.924(3) 0.8932(18) 0.0629(18) 1.16(8) Uani 1 1 d .
Cl1 Cl -0.10511(8) 0.90261(6) 0.36201(6) 0.0621(5) Uani 1 1 d .
Cl2 Cl 0.72934(10) 0.81551(6) 0.08655(7) 0.0753(6) Uani 1 1 d .
Cl3 Cl 0.01251(12) 0.81748(6) 0.11186(7) 0.0851(6) Uani 1 1 d .
Cl4 Cl 0.24426(12) 0.92994(11) 0.56774(8) 0.1239(11) Uani 1 1 d .
Cl5 Cl 0.8115(2) 0.61434(11) 0.22552(15) 0.1621(14) Uani 1 1 d .
Cl6 Cl 0.32336(18) 0.76034(12) 0.25999(14) 0.1552(13) Uani 1 1 d .
K1 K 0.07267(6) 0.08955(3) 0.20013(5) 0.0394(3) Uani 1 1 d .
K2 K 0.43950(6) 0.77162(4) 0.33090(5) 0.0434(3) Uani 1 1 d .
K3 K 0.25769(6) 0.81957(4) 0.31865(5) 0.0432(3) Uani 1 1 d .
K4 K 0.77525(6) 0.65906(4) 0.30456(5) 0.0430(3) Uani 1 1 d .
K5 K 0.27132(6) 0.69652(4) 0.30522(5) 0.0421(3) Uani 1 1 d .
K6 K 0.73469(6) 0.54711(4) 0.23359(4) 0.0362(3) Uani 1 1 d .
C1 C 0.6662(3) 0.63225(15) 0.40206(19) 0.0319(12) Uani 1 1 d .
C2 C 0.5937(2) 0.65818(16) 0.45247(18) 0.0321(12) Uani 1 1 d .
C3 C 0.5567(2) 0.62593(15) 0.42098(18) 0.0315(12) Uani 1 1 d .
C4 C 0.5022(3) 0.68809(17) 0.41111(19) 0.0347(13) Uani 1 1 d .
C5 C 0.5973(2) 0.58321(15) 0.35640(18) 0.0307(12) Uani 1 1 d .
H5A H 0.5686 0.5622 0.3664 0.037 Uiso 1 1 calc R
H5B H 0.6397 0.5710 0.3517 0.037 Uiso 1 1 calc R
C6 C 0.4494(2) 0.63133(16) 0.36747(18) 0.0326(12) Uani 1 1 d .
H6A H 0.4419 0.6040 0.3773 0.039 Uiso 1 1 calc R
H6B H 0.4091 0.6465 0.3709 0.039 Uiso 1 1 calc R
C7 C 0.6070(3) 0.60784(14) 0.27836(18) 0.0301(12) Uani 1 1 d .
C8 C 0.4985(2) 0.59925(15) 0.29813(18) 0.0288(12) Uani 1 1 d .
C9 C 0.4960(2) 0.61387(15) 0.24778(18) 0.0303(12) Uani 1 1 d .
C10 C 0.4397(2) 0.66057(15) 0.29015(19) 0.0303(12) Uani 1 1 d .
C11 C 0.5911(3) 0.62771(14) 0.19766(18) 0.0303(12) Uani 1 1 d .
H11A H 0.5610 0.6170 0.1731 0.036 Uiso 1 1 calc R
H11B H 0.6335 0.6143 0.1964 0.036 Uiso 1 1 calc R
C12 C 0.4446(2) 0.67744(15) 0.20897(18) 0.0314(12) Uani 1 1 d .
H12A H 0.4047 0.6926 0.2133 0.038 Uiso 1 1 calc R
H12B H 0.4353 0.6605 0.1824 0.038 Uiso 1 1 calc R
C13 C 0.6600(3) 0.68890(15) 0.20123(18) 0.0317(12) Uani 1 1 d .
C14 C 0.5491(2) 0.69801(14) 0.17087(17) 0.0276(11) Uani 1 1 d .
C15 C 0.5872(2) 0.73976(15) 0.17071(19) 0.0320(12) Uani 1 1 d .
C16 C 0.4961(2) 0.74418(15) 0.21537(19) 0.0324(12) Uani 1 1 d .
C17 C 0.7085(3) 0.75696(16) 0.19786(19) 0.0348(13) Uani 1 1 d .
H17A H 0.7056 0.7762 0.1730 0.042 Uiso 1 1 calc R
H17B H 0.7494 0.7420 0.1965 0.042 Uiso 1 1 calc R
C18 C 0.5613(3) 0.80668(15) 0.20931(19) 0.0339(13) Uani 1 1 d .
H18A H 0.5773 0.8189 0.1824 0.041 Uiso 1 1 calc R
H18B H 0.5193 0.8193 0.2143 0.041 Uiso 1 1 calc R
C19 C 0.7529(2) 0.76769(16) 0.2782(2) 0.0341(13) Uani 1 1 d .
C20 C 0.6795(2) 0.81778(14) 0.24691(18) 0.0289(12) Uani 1 1 d .
C21 C 0.7046(2) 0.82877(14) 0.29769(19) 0.0300(12) Uani 1 1 d .
C22 C 0.5890(2) 0.82187(15) 0.29060(19) 0.0312(12) Uani 1 1 d .
C23 C 0.7848(3) 0.79161(16) 0.35638(19) 0.0363(13) Uani 1 1 d .
H23A H 0.7987 0.8180 0.3678 0.044 Uiso 1 1 calc R
H23B H 0.8246 0.7758 0.3534 0.044 Uiso 1 1 calc R
C24 C 0.6390(3) 0.84126(16) 0.36720(19) 0.0360(13) Uani 1 1 d .
H24A H 0.6739 0.8606 0.3756 0.043 Uiso 1 1 calc R
H24B H 0.5968 0.8548 0.3692 0.043 Uiso 1 1 calc R
C25 C 0.7539(3) 0.73223(17) 0.40038(19) 0.0348(13) Uani 1 1 d .
C26 C 0.7070(3) 0.79311(16) 0.42107(19) 0.0348(13) Uani 1 1 d .
C27 C 0.6840(3) 0.75884(16) 0.45262(18) 0.0343(13) Uani 1 1 d .
C28 C 0.5909(3) 0.78963(16) 0.41414(19) 0.0344(13) Uani 1 1 d .
C29 C 0.7142(3) 0.68358(16) 0.45544(19) 0.0356(13) Uani 1 1 d .
H29A H 0.7559 0.6703 0.4511 0.043 Uiso 1 1 calc R
H29B H 0.7114 0.6865 0.4880 0.043 Uiso 1 1 calc R
C30 C 0.5667(3) 0.73302(16) 0.46459(19) 0.0365(13) Uani 1 1 d .
H30A H 0.5834 0.7279 0.4960 0.044 Uiso 1 1 calc R
H30B H 0.5242 0.7464 0.4649 0.044 Uiso 1 1 calc R
C31 C 0.5913(3) 0.64318(17) 0.50122(19) 0.0380(13) Uani 1 1 d .
H31A H 0.6323 0.6495 0.5196 0.046 Uiso 1 1 calc R
H31B H 0.5545 0.6553 0.5152 0.046 Uiso 1 1 calc R
C32 C 0.5823(5) 0.5990(3) 0.4966(3) 0.088(3) Uani 1 1 d .
H32A H 0.5628 0.5880 0.5229 0.105 Uiso 1 1 calc R
H32B H 0.6245 0.5858 0.4938 0.105 Uiso 1 1 calc R
C33 C 0.5358(3) 0.59311(17) 0.4534(2) 0.0420(14) Uani 1 1 d .
H33A H 0.4899 0.5965 0.4596 0.050 Uiso 1 1 calc R
H33B H 0.5414 0.5666 0.4406 0.050 Uiso 1 1 calc R
C34 C 0.4636(3) 0.55827(15) 0.29633(19) 0.0349(13) Uani 1 1 d .
H34A H 0.4953 0.5365 0.2948 0.042 Uiso 1 1 calc R
H34B H 0.4390 0.5544 0.3228 0.042 Uiso 1 1 calc R
C35 C 0.4179(3) 0.56048(16) 0.2536(2) 0.0399(14) Uani 1 1 d .
H35A H 0.3784 0.5759 0.2586 0.048 Uiso 1 1 calc R
H35B H 0.4047 0.5337 0.2431 0.048 Uiso 1 1 calc R
C36 C 0.4582(3) 0.58147(16) 0.2191(2) 0.0399(14) Uani 1 1 d .
H36A H 0.4294 0.5934 0.1945 0.048 Uiso 1 1 calc R
H36B H 0.4884 0.5629 0.2063 0.048 Uiso 1 1 calc R
C37 C 0.5267(3) 0.68921(17) 0.12070(18) 0.0376(13) Uani 1 1 d .
H37A H 0.4818 0.6987 0.1127 0.045 Uiso 1 1 calc R
H37B H 0.5288 0.6606 0.1143 0.045 Uiso 1 1 calc R
C38 C 0.5771(3) 0.71291(18) 0.0947(2) 0.0505(16) Uani 1 1 d .
H38A H 0.6191 0.6987 0.0953 0.061 Uiso 1 1 calc R
H38B H 0.5602 0.7175 0.0633 0.061 Uiso 1 1 calc R
C39 C 0.5848(3) 0.75277(16) 0.12121(19) 0.0395(14) Uani 1 1 d .
H39A H 0.6254 0.7665 0.1151 0.047 Uiso 1 1 calc R
H39B H 0.5474 0.7705 0.1133 0.047 Uiso 1 1 calc R
C40 C 0.7035(3) 0.85161(16) 0.2169(2) 0.0404(14) Uani 1 1 d .
H40A H 0.7182 0.8409 0.1889 0.049 Uiso 1 1 calc R
H40B H 0.6685 0.8711 0.2094 0.049 Uiso 1 1 calc R
C41 C 0.7610(3) 0.87056(18) 0.2464(2) 0.0450(15) Uani 1 1 d .
H41A H 0.7684 0.8980 0.2369 0.054 Uiso 1 1 calc R
H41B H 0.8014 0.8552 0.2445 0.054 Uiso 1 1 calc R
C42 C 0.7393(3) 0.86952(16) 0.2946(2) 0.0417(15) Uani 1 1 d .
H42A H 0.7091 0.8915 0.2994 0.050 Uiso 1 1 calc R
H42B H 0.7774 0.8714 0.3171 0.050 Uiso 1 1 calc R
C43 C 0.7445(3) 0.82363(18) 0.4535(2) 0.0464(16) Uani 1 1 d .
H43A H 0.7919 0.8185 0.4562 0.056 Uiso 1 1 calc R
H43B H 0.7365 0.8510 0.4431 0.056 Uiso 1 1 calc R
C44 C 0.7150(4) 0.8162(2) 0.4987(2) 0.066(2) Uani 1 1 d .
H44A H 0.7440 0.8266 0.5240 0.079 Uiso 1 1 calc R
H44B H 0.6718 0.8288 0.4987 0.079 Uiso 1 1 calc R
C45 C 0.7092(3) 0.77050(19) 0.5018(2) 0.0490(16) Uani 1 1 d .
H45A H 0.6777 0.7627 0.5232 0.059 Uiso 1 1 calc R
H45B H 0.7518 0.7582 0.5108 0.059 Uiso 1 1 calc R
C46 C 0.1738(2) 0.89705(15) 0.38675(17) 0.0287(12) Uani 1 1 d .
C47 C 0.1713(2) 0.96131(14) 0.41996(16) 0.0236(11) Uani 1 1 d .
C48 C 0.1111(2) 0.95588(14) 0.38418(17) 0.0261(11) Uani 1 1 d .
C49 C 0.1746(2) 1.01115(15) 0.36269(17) 0.0266(11) Uani 1 1 d .
C50 C 0.0694(2) 0.89488(15) 0.33691(17) 0.0277(12) Uani 1 1 d .
H50A H 0.0261 0.9042 0.3439 0.033 Uiso 1 1 calc R
H50B H 0.0725 0.8665 0.3446 0.033 Uiso 1 1 calc R
C51 C 0.0749(2) 0.99637(14) 0.31135(17) 0.0257(11) Uani 1 1 d .
H51A H 0.0797 1.0243 0.3026 0.031 Uiso 1 1 calc R
H51B H 0.0296 0.9926 0.3187 0.031 Uiso 1 1 calc R
C52 C 0.1081(2) 0.87290(15) 0.26422(18) 0.0291(12) Uani 1 1 d .
C53 C 0.0502(2) 0.93378(14) 0.26136(18) 0.0283(12) Uani 1 1 d .
C54 C 0.0709(2) 0.92359(14) 0.21267(17) 0.0269(11) Uani 1 1 d .
C55 C 0.1150(2) 0.98611(16) 0.23616(18) 0.0296(12) Uani 1 1 d .
C56 C 0.1397(2) 0.86473(15) 0.18531(18) 0.0311(12) Uani 1 1 d .
H56A H 0.1419 0.8364 0.1935 0.037 Uiso 1 1 calc R
H56B H 0.1125 0.8671 0.1565 0.037 Uiso 1 1 calc R
C57 C 0.1390(2) 0.96423(15) 0.15925(17) 0.0307(12) Uani 1 1 d .
H57A H 0.1389 0.9929 0.1527 0.037 Uiso 1 1 calc R
H57B H 0.1110 0.9512 0.1351 0.037 Uiso 1 1 calc R
C58 C 0.2613(2) 0.85917(16) 0.19969(19) 0.0320(12) Uani 1 1 d .
C59 C 0.2228(2) 0.90845(15) 0.14638(18) 0.0308(12) Uani 1 1 d .
C60 C 0.3007(3) 0.90894(15) 0.15209(18) 0.0308(12) Uani 1 1 d .
C61 C 0.2605(3) 0.97207(16) 0.17114(18) 0.0335(13) Uani 1 1 d .
C62 C 0.3834(2) 0.86381(15) 0.20138(18) 0.0296(12) Uani 1 1 d .
H62A H 0.3821 0.8358 0.2105 0.035 Uiso 1 1 calc R
H62B H 0.4115 0.8657 0.1764 0.035 Uiso 1 1 calc R
C63 C 0.3819(2) 0.96552(16) 0.17671(18) 0.0328(12) Uani 1 1 d .
H63A H 0.3790 0.9942 0.1710 0.039 Uiso 1 1 calc R
H63B H 0.4084 0.9540 0.1541 0.039 Uiso 1 1 calc R
C64 C 0.4116(2) 0.87485(15) 0.28361(18) 0.0271(12) Uani 1 1 d .
C65 C 0.4536(2) 0.92323(15) 0.23546(18) 0.0292(12) Uani 1 1 d .
C66 C 0.4785(2) 0.93254(14) 0.28667(17) 0.0271(11) Uani 1 1 d .
C67 C 0.4167(2) 0.98738(14) 0.25533(18) 0.0277(11) Uani 1 1 d .
C68 C 0.4616(2) 0.89333(15) 0.36008(17) 0.0274(11) Uani 1 1 d .
H68A H 0.5065 0.9024 0.3691 0.033 Uiso 1 1 calc R
H68B H 0.4603 0.8645 0.3651 0.033 Uiso 1 1 calc R
C69 C 0.4599(2) 0.99422(14) 0.33602(18) 0.0305(12) Uani 1 1 d .
H69A H 0.4566 1.0229 0.3299 0.037 Uiso 1 1 calc R
H69B H 0.5039 0.9891 0.3508 0.037 Uiso 1 1 calc R
C70 C 0.3613(2) 0.89494(15) 0.40198(17) 0.0280(12) Uani 1 1 d .
C71 C 0.4228(2) 0.95433(14) 0.40384(17) 0.0281(12) Uani 1 1 d .
C72 C 0.3616(2) 0.96038(15) 0.43224(17) 0.0269(11) Uani 1 1 d .
C73 C 0.3590(2) 1.00803(15) 0.37307(18) 0.0301(12) Uani 1 1 d .
C74 C 0.2655(2) 0.91235(15) 0.44586(17) 0.0282(11) Uani 1 1 d .
H74A H 0.2641 0.8837 0.4518 0.034 Uiso 1 1 calc R
H74B H 0.2651 0.9262 0.4748 0.034 Uiso 1 1 calc R
C75 C 0.2673(2) 1.01291(15) 0.42402(18) 0.0281(12) Uani 1 1 d .
H75A H 0.2676 1.0099 0.4568 0.034 Uiso 1 1 calc R
H75B H 0.2684 1.0415 0.4173 0.034 Uiso 1 1 calc R
C76 C 0.1434(2) 0.96984(17) 0.46528(18) 0.0349(13) Uani 1 1 d .
H76A H 0.1385 0.9453 0.4825 0.042 Uiso 1 1 calc R
H76B H 0.1713 0.9885 0.4837 0.042 Uiso 1 1 calc R
C77 C 0.0763(3) 0.98838(17) 0.45036(18) 0.0363(13) Uani 1 1 d .
H77A H 0.0811 1.0161 0.4407 0.044 Uiso 1 1 calc R
H77B H 0.0473 0.9876 0.4748 0.044 Uiso 1 1 calc R
C78 C 0.0494(2) 0.96187(16) 0.41035(18) 0.0336(12) Uani 1 1 d .
H78A H 0.0142 0.9753 0.3916 0.040 Uiso 1 1 calc R
H78B H 0.0331 0.9364 0.4209 0.040 Uiso 1 1 calc R
C79 C -0.0253(2) 0.93732(15) 0.25611(18) 0.0321(12) Uani 1 1 d .
H79A H -0.0442 0.9280 0.2834 0.039 Uiso 1 1 calc R
H79B H -0.0390 0.9649 0.2500 0.039 Uiso 1 1 calc R
C80 C -0.0461(2) 0.91035(16) 0.21556(19) 0.0363(13) Uani 1 1 d .
H80A H -0.0902 0.9173 0.2022 0.044 Uiso 1 1 calc R
H80B H -0.0455 0.8823 0.2245 0.044 Uiso 1 1 calc R
C81 C 0.0060(2) 0.91869(16) 0.18213(19) 0.0347(13) Uani 1 1 d .
H81A H -0.0046 0.9430 0.1648 0.042 Uiso 1 1 calc R
H81B H 0.0089 0.8964 0.1611 0.042 Uiso 1 1 calc R
C82 C 0.2032(3) 0.89740(19) 0.09649(19) 0.0460(15) Uani 1 1 d .
H82A H 0.1693 0.8766 0.0942 0.055 Uiso 1 1 calc R
H82B H 0.1866 0.9208 0.0793 0.055 Uiso 1 1 calc R
C83 C 0.2635(4) 0.8830(5) 0.0801(3) 0.136(5) Uani 1 1 d .
H83A H 0.2635 0.8896 0.0479 0.164 Uiso 1 1 calc R
H83B H 0.2653 0.8539 0.0830 0.164 Uiso 1 1 calc R
C84 C 0.3222(3) 0.90033(18) 0.10482(19) 0.0422(14) Uani 1 1 d .
H84A H 0.3354 0.9249 0.0903 0.051 Uiso 1 1 calc R
H84B H 0.3589 0.8815 0.1065 0.051 Uiso 1 1 calc R
C85 C 0.5160(3) 0.91778(16) 0.21018(19) 0.0356(13) Uani 1 1 d .
H85A H 0.5098 0.9289 0.1796 0.043 Uiso 1 1 calc R
H85B H 0.5279 0.8896 0.2083 0.043 Uiso 1 1 calc R
C86 C 0.5686(3) 0.94120(16) 0.2400(2) 0.0414(14) Uani 1 1 d .
H86A H 0.6129 0.9326 0.2342 0.050 Uiso 1 1 calc R
H86B H 0.5645 0.9699 0.2342 0.050 Uiso 1 1 calc R
C87 C 0.5543(2) 0.93128(16) 0.28877(19) 0.0345(13) Uani 1 1 d .
H87A H 0.5740 0.9511 0.3101 0.041 Uiso 1 1 calc R
H87B H 0.5710 0.9048 0.2977 0.041 Uiso 1 1 calc R
C88 C 0.4839(2) 0.96136(17) 0.43736(19) 0.0377(14) Uani 1 1 d .
H88A H 0.5206 0.9444 0.4302 0.045 Uiso 1 1 calc R
H88B H 0.4979 0.9893 0.4372 0.045 Uiso 1 1 calc R
C89 C 0.4593(3) 0.94986(17) 0.48325(19) 0.0428(15) Uani 1 1 d .
H89A H 0.4881 0.9608 0.5084 0.051 Uiso 1 1 calc R
H89B H 0.4571 0.9209 0.4866 0.051 Uiso 1 1 calc R
C90 C 0.3898(3) 0.96870(17) 0.48130(19) 0.0380(13) Uani 1 1 d .
H90A H 0.3631 0.9560 0.5030 0.046 Uiso 1 1 calc R
H90B H 0.3923 0.9974 0.4874 0.046 Uiso 1 1 calc R
C91 C 1.0045(3) 0.13038(16) 0.30584(18) 0.0330(13) Uani 1 1 d .
C92 C 0.9452(3) 0.18326(15) 0.33662(18) 0.0356(13) Uani 1 1 d .
C93 C 0.9103(3) 0.14206(15) 0.34534(18) 0.0329(12) Uani 1 1 d .
C94 C 0.8352(3) 0.18393(16) 0.30364(18) 0.0333(12) Uani 1 1 d .
C95 C 0.9425(3) 0.06999(14) 0.32518(18) 0.0318(12) Uani 1 1 d .
H95A H 0.9244 0.0627 0.3534 0.038 Uiso 1 1 calc R
H95B H 0.9856 0.0572 0.3250 0.038 Uiso 1 1 calc R
C96 C 0.7926(3) 0.11703(16) 0.3214(2) 0.0395(14) Uani 1 1 d .
H96A H 0.7503 0.1309 0.3190 0.047 Uiso 1 1 calc R
H96B H 0.7965 0.1025 0.3501 0.047 Uiso 1 1 calc R
C97 C 0.9232(3) 0.04231(15) 0.24719(17) 0.0310(12) Uani 1 1 d .
C98 C 0.8279(3) 0.05017(15) 0.28630(18) 0.0308(12) Uani 1 1 d .
C99 C 0.8080(3) 0.03092(15) 0.23777(19) 0.0345(13) Uani 1 1 d .
C100 C 0.7540(3) 0.09360(16) 0.2439(2) 0.0363(13) Uani 1 1 d .
C101 C 0.8816(3) 0.01049(15) 0.17470(18) 0.0335(12) Uani 1 1 d .
H10A H 0.9258 -0.0011 0.1771 0.040 Uiso 1 1 calc R
H10B H 0.8500 -0.0114 0.1692 0.040 Uiso 1 1 calc R
C102 C 0.7299(3) 0.05770(17) 0.1708(2) 0.0408(14) Uani 1 1 d .
H10C H 0.6887 0.0727 0.1692 0.049 Uiso 1 1 calc R
H10D H 0.7189 0.0298 0.1642 0.049 Uiso 1 1 calc R
C103 C 0.9286(3) 0.05522(15) 0.11868(18) 0.0333(13) Uani 1 1 d .
C104 C 0.8133(3) 0.04771(16) 0.11070(19) 0.0361(13) Uani 1 1 d .
C105 C 0.8355(3) 0.07706(16) 0.07254(18) 0.0369(13) Uani 1 1 d .
C106 C 0.7599(3) 0.11037(16) 0.1167(2) 0.0400(14) Uani 1 1 d .
C107 C 0.9511(3) 0.10265(16) 0.05716(19) 0.0389(14) Uani 1 1 d .
H10E H 0.9948 0.0903 0.0600 0.047 Uiso 1 1 calc R
H10F H 0.9349 0.1022 0.0251 0.047 Uiso 1 1 calc R
C108 C 0.7976(3) 0.15010(16) 0.0537(2) 0.0450(16) Uani 1 1 d .
C109 C 1.0092(3) 0.15699(16) 0.10171(19) 0.0347(13) Uani 1 1 d .
C110 C 0.9177(3) 0.17703(16) 0.05221(18) 0.0361(13) Uani 1 1 d .
C111 C 0.9516(3) 0.21467(16) 0.07657(18) 0.0345(13) Uani 1 1 d .
C112 C 0.8408(3) 0.21142(16) 0.09362(19) 0.0358(13) Uani 1 1 d .
C113 C 1.0547(2) 0.22033(16) 0.13358(19) 0.0342(13) Uani 1 1 d .
H11C H 1.0966 0.2060 0.1343 0.041 Uiso 1 1 calc R
H11D H 1.0603 0.2459 0.1184 0.041 Uiso 1 1 calc R
C114 C 0.9055(3) 0.26800(15) 0.12939(18) 0.0319(12) Uani 1 1 d .
H11E H 0.9354 0.2869 0.1167 0.038 Uiso 1 1 calc R
H11F H 0.8626 0.2810 0.1296 0.038 Uiso 1 1 calc R
C115 C 1.0602(2) 0.20277(15) 0.21510(18) 0.0283(12) Uani 1 1 d .
C116 C 0.9998(2) 0.26118(14) 0.19353(19) 0.0297(12) Uani 1 1 d .
C117 C 0.9977(2) 0.25378(14) 0.24614(18) 0.0286(12) Uani 1 1 d .
C118 C 0.8896(2) 0.25380(13) 0.21006(18) 0.0266(11) Uani 1 1 d .
C119 C 1.0510(3) 0.19811(16) 0.29789(18) 0.0343(13) Uani 1 1 d .
H11G H 1.0918 0.1828 0.2973 0.041 Uiso 1 1 calc R
H11H H 1.0586 0.2186 0.3212 0.041 Uiso 1 1 calc R
C120 C 0.8984(3) 0.24619(15) 0.29305(19) 0.0335(13) Uani 1 1 d .
H12C H 0.8546 0.2582 0.2892 0.040 Uiso 1 1 calc R
H12D H 0.9251 0.2621 0.3155 0.040 Uiso 1 1 calc R
C121 C 0.9664(3) 0.20108(18) 0.38385(19) 0.0478(16) Uani 1 1 d .
H12E H 1.0122 0.1944 0.3935 0.057 Uiso 1 1 calc R
H12F H 0.9614 0.2301 0.3837 0.057 Uiso 1 1 calc R
C122 C 0.9204(5) 0.1819(2) 0.4144(2) 0.070(2) Uani 1 1 d .
H12G H 0.8779 0.1956 0.4121 0.085 Uiso 1 1 calc R
H12H H 0.9392 0.1828 0.4459 0.085 Uiso 1 1 calc R
C123 C 0.9124(4) 0.13883(17) 0.3982(2) 0.0500(16) Uani 1 1 d .
H12I H 0.8716 0.1272 0.4073 0.060 Uiso 1 1 calc R
H12J H 0.9496 0.1224 0.4103 0.060 Uiso 1 1 calc R
C124 C 0.8045(3) 0.01996(16) 0.3209(2) 0.0411(14) Uani 1 1 d .
H12K H 0.8412 0.0035 0.3336 0.049 Uiso 1 1 calc R
H12L H 0.7853 0.0338 0.3456 0.049 Uiso 1 1 calc R
C125 C 0.7537(4) -0.0052(2) 0.2943(2) 0.066(2) Uani 1 1 d .
H12M H 0.7503 -0.0314 0.3085 0.079 Uiso 1 1 calc R
H12N H 0.7106 0.0077 0.2928 0.079 Uiso 1 1 calc R
C126 C 0.7762(3) -0.00954(17) 0.2476(2) 0.0435(15) Uani 1 1 d .
H12O H 0.7388 -0.0151 0.2254 0.052 Uiso 1 1 calc R
H12P H 0.8081 -0.0312 0.2467 0.052 Uiso 1 1 calc R
C127 C 0.7799(3) 0.01205(17) 0.0839(2) 0.0472(16) Uani 1 1 d .
H12Q H 0.7889 -0.0131 0.1000 0.057 Uiso 1 1 calc R
H12R H 0.7323 0.0159 0.0789 0.057 Uiso 1 1 calc R
C128 C 0.8117(4) 0.01280(19) 0.0394(2) 0.062(2) Uani 1 1 d .
H12S H 0.7858 -0.0026 0.0161 0.074 Uiso 1 1 calc R
H12T H 0.8564 0.0020 0.0432 0.074 Uiso 1 1 calc R
C129 C 0.8124(4) 0.05754(18) 0.0268(2) 0.0552(18) Uani 1 1 d .
H12U H 0.8433 0.0629 0.0041 0.066 Uiso 1 1 calc R
H12V H 0.7686 0.0669 0.0154 0.066 Uiso 1 1 calc R
C130 C 0.9212(4) 0.18383(18) 0.0012(2) 0.0509(16) Uani 1 1 d .
H13A H 0.8818 0.1735 -0.0162 0.061 Uiso 1 1 calc R
H13B H 0.9601 0.1710 -0.0093 0.061 Uiso 1 1 calc R
C131 C 0.9254(4) 0.22999(18) -0.0029(2) 0.0539(17) Uani 1 1 d .
H13C H 0.9434 0.2379 -0.0310 0.065 Uiso 1 1 calc R
H13D H 0.8822 0.2424 -0.0015 0.065 Uiso 1 1 calc R
C132 C 0.9727(3) 0.24122(16) 0.03893(19) 0.0412(14) Uani 1 1 d .
H13E H 1.0184 0.2360 0.0334 0.049 Uiso 1 1 calc R
H13F H 0.9682 0.2694 0.0466 0.049 Uiso 1 1 calc R
C133 C 1.0336(3) 0.30186(15) 0.1893(2) 0.0401(14) Uani 1 1 d .
H13G H 1.0013 0.3234 0.1853 0.048 Uiso 1 1 calc R
H13H H 1.0610 0.3020 0.1638 0.048 Uiso 1 1 calc R
C134 C 1.0762(3) 0.30584(17) 0.2350(2) 0.0454(15) Uani 1 1 d .
H13I H 1.1159 0.2894 0.2355 0.055 Uiso 1 1 calc R
H13J H 1.0890 0.3336 0.2410 0.055 Uiso 1 1 calc R
C135 C 1.0303(3) 0.29077(16) 0.2696(2) 0.0393(14) Uani 1 1 d .
H13K H 0.9975 0.3109 0.2754 0.047 Uiso 1 1 calc R
H13L H 1.0552 0.2835 0.2982 0.047 Uiso 1 1 calc R
N1 N 0.6598(2) 0.65817(13) 0.43674(15) 0.0335(10) Uani 1 1 d .
N2 N 0.6071(2) 0.61287(13) 0.39157(15) 0.0321(10) Uani 1 1 d .
N3 N 0.5570(2) 0.69505(13) 0.44112(15) 0.0333(10) Uani 1 1 d .
N4 N 0.5027(2) 0.64859(12) 0.39742(15) 0.0309(10) Uani 1 1 d .
N5 N 0.56834(19) 0.59928(13) 0.31347(14) 0.0295(10) Uani 1 1 d .
N6 N 0.5657(2) 0.61813(12) 0.24040(14) 0.0294(10) Uani 1 1 d .
N7 N 0.4606(2) 0.63059(12) 0.32007(15) 0.0309(10) Uani 1 1 d .
N8 N 0.4600(2) 0.65214(12) 0.24826(14) 0.0284(10) Uani 1 1 d .
N9 N 0.6002(2) 0.67056(12) 0.18980(15) 0.0322(10) Uani 1 1 d .
N10 N 0.6534(2) 0.72939(12) 0.19087(15) 0.0311(10) Uani 1 1 d .
N11 N 0.4971(2) 0.70545(12) 0.20017(15) 0.0306(10) Uani 1 1 d .
N12 N 0.5501(2) 0.76418(12) 0.20053(15) 0.0304(10) Uani 1 1 d .
N13 N 0.7121(2) 0.77904(12) 0.24100(16) 0.0323(10) Uani 1 1 d .
N14 N 0.7497(2) 0.79628(13) 0.31175(16) 0.0335(11) Uani 1 1 d .
N15 N 0.60826(19) 0.81490(12) 0.24811(15) 0.0293(10) Uani 1 1 d .
N16 N 0.64362(19) 0.82905(12) 0.32027(15) 0.0315(10) Uani 1 1 d .
N17 N 0.7463(2) 0.77227(12) 0.38968(15) 0.0324(10) Uani 1 1 d .
N18 N 0.7145(2) 0.72334(12) 0.43489(16) 0.0342(11) Uani 1 1 d .
N19 N 0.6442(2) 0.80896(13) 0.39967(15) 0.0337(11) Uani 1 1 d .
N20 N 0.6123(2) 0.75961(13) 0.44409(16) 0.0358(11) Uani 1 1 d .
N21 N 0.20678(19) 0.92359(12) 0.41687(14) 0.0274(10) Uani 1 1 d .
N22 N 0.11957(19) 0.91639(12) 0.36532(14) 0.0283(10) Uani 1 1 d .
N23 N 0.20605(19) 0.99605(12) 0.40251(14) 0.0271(10) Uani 1 1 d .
N24 N 0.11872(19) 0.98866(11) 0.35144(14) 0.0256(9) Uani 1 1 d .
N25 N 0.07431(19) 0.89933(11) 0.28851(14) 0.0261(9) Uani 1 1 d .
N26 N 0.1076(2) 0.88642(12) 0.22005(14) 0.0300(10) Uani 1 1 d .
N27 N 0.08620(19) 0.97117(12) 0.27270(14) 0.0272(10) Uani 1 1 d .
N28 N 0.1110(2) 0.95795(12) 0.20173(14) 0.0306(10) Uani 1 1 d .
N29 N 0.2057(2) 0.87857(12) 0.17893(14) 0.0292(10) Uani 1 1 d .
N30 N 0.3162(2) 0.87657(12) 0.18491(15) 0.0316(10) Uani 1 1 d .
N31 N 0.2059(2) 0.94923(12) 0.15836(15) 0.0307(10) Uani 1 1 d .
N32 N 0.3158(2) 0.94863(12) 0.17022(15) 0.0311(10) Uani 1 1 d .
N33 N 0.4129(2) 0.88726(12) 0.23937(14) 0.0295(10) Uani 1 1 d .
N34 N 0.44638(19) 0.90126(12) 0.31166(14) 0.0266(9) Uani 1 1 d .
N35 N 0.4161(2) 0.95911(12) 0.22161(14) 0.0302(10) Uani 1 1 d .
N36 N 0.4534(2) 0.97312(12) 0.29326(15) 0.0293(10) Uani 1 1 d .
N37 N 0.41652(19) 0.91282(12) 0.38917(14) 0.0272(9) Uani 1 1 d .
N38 N 0.3268(2) 0.92168(12) 0.42629(14) 0.0288(10) Uani 1 1 d .
N39 N 0.41172(19) 0.98379(12) 0.36745(14) 0.0275(10) Uani 1 1 d .
N40 N 0.3267(2) 0.99415(12) 0.40918(14) 0.0304(10) Uani 1 1 d .
N41 N 0.9991(2) 0.17146(12) 0.31045(15) 0.0319(10) Uani 1 1 d .
N42 N 0.9515(2) 0.11325(12) 0.32426(15) 0.0348(11) Uani 1 1 d .
N43 N 0.8924(2) 0.20546(12) 0.31086(15) 0.0334(10) Uani 1 1 d .
N44 N 0.8450(2) 0.14660(12) 0.32245(16) 0.0355(11) Uani 1 1 d .
N45 N 0.8988(2) 0.05444(13) 0.28692(14) 0.0325(10) Uani 1 1 d .
N46 N 0.8707(2) 0.02933(12) 0.21772(14) 0.0290(10) Uani 1 1 d .
N47 N 0.7927(2) 0.08804(13) 0.28421(16) 0.0358(11) Uani 1 1 d .
N48 N 0.7618(2) 0.06041(13) 0.21660(16) 0.0352(11) Uani 1 1 d .
N49 N 0.8751(2) 0.03743(13) 0.13584(14) 0.0315(10) Uani 1 1 d .
N50 N 0.9068(2) 0.07886(13) 0.08280(15) 0.0345(11) Uani 1 1 d .
N51 N 0.7699(2) 0.07276(13) 0.13607(16) 0.0353(11) Uani 1 1 d .
N52 N 0.8005(2) 0.11464(13) 0.08277(16) 0.0385(11) Uani 1 1 d .
N53 N 0.9571(2) 0.14366(13) 0.07212(15) 0.0364(11) Uani 1 1 d .
N54 N 1.0044(2) 0.19716(13) 0.10692(15) 0.0356(11) Uani 1 1 d .
N55 N 0.8505(2) 0.17889(13) 0.06713(15) 0.0364(11) Uani 1 1 d .
N56 N 0.8984(2) 0.23290(13) 0.10003(15) 0.0343(11) Uani 1 1 d .
N57 N 1.0400(2) 0.22808(12) 0.17983(15) 0.0299(10) Uani 1 1 d .
N58 N 1.0368(2) 0.21765(12) 0.25402(15) 0.0320(10) Uani 1 1 d .
N59 N 0.93052(19) 0.25905(12) 0.17595(14) 0.0283(10) Uani 1 1 d .
N60 N 0.92724(19) 0.24844(12) 0.25074(14) 0.0281(10) Uani 1 1 d .
O1 O 0.71709(18) 0.62629(11) 0.38312(14) 0.0416(9) Uani 1 1 d .
O2 O 0.66737(16) 0.60572(10) 0.28049(12) 0.0325(8) Uani 1 1 d .
O3 O 0.71119(18) 0.67293(10) 0.21758(14) 0.0413(10) Uani 1 1 d .
O4 O 0.78866(17) 0.73792(11) 0.28088(14) 0.0403(10) Uani 1 1 d .
O5 O 0.78980(19) 0.70836(11) 0.38288(14) 0.0435(10) Uani 1 1 d .
O6 O 0.45951(19) 0.71294(11) 0.39855(14) 0.0434(10) Uani 1 1 d .
O7 O 0.40743(16) 0.69046(10) 0.29955(12) 0.0335(8) Uani 1 1 d .
O8 O 0.45499(18) 0.75942(11) 0.23810(14) 0.0404(9) Uani 1 1 d .
O9 O 0.53074(16) 0.82371(11) 0.30052(13) 0.0370(9) Uani 1 1 d .
O10 O 0.53213(17) 0.79836(12) 0.40314(14) 0.0421(10) Uani 1 1 d .
O11 O 0.18912(17) 0.86197(11) 0.38088(13) 0.0368(9) Uani 1 1 d .
O12 O 0.13283(17) 0.84098(10) 0.27845(13) 0.0359(9) Uani 1 1 d .
O13 O 0.25993(17) 0.83060(11) 0.22601(13) 0.0386(9) Uani 1 1 d .
O14 O 0.38277(16) 0.84481(10) 0.29601(12) 0.0314(8) Uani 1 1 d .
O15 O 0.34422(18) 0.85963(11) 0.39428(13) 0.0383(9) Uani 1 1 d .
O16 O 0.19248(17) 1.04026(11) 0.34175(12) 0.0355(9) Uani 1 1 d .
O17 O 0.14059(17) 1.01961(10) 0.23368(12) 0.0325(8) Uani 1 1 d .
O18 O 0.26099(18) 1.00794(11) 0.18146(14) 0.0408(10) Uani 1 1 d .
O19 O 0.39060(17) 1.02059(10) 0.25211(13) 0.0354(9) Uani 1 1 d .
O20 O 0.34324(17) 1.03833(10) 0.35033(12) 0.0348(9) Uani 1 1 d .
O21 O 1.04887(18) 0.11236(11) 0.28952(14) 0.0413(10) Uani 1 1 d .
O22 O 0.98195(17) 0.04158(11) 0.23932(12) 0.0337(8) Uani 1 1 d .
O23 O 0.98743(19) 0.04904(11) 0.13270(13) 0.0424(10) Uani 1 1 d .
O24 O 1.0528(2) 0.13524(11) 0.12012(14) 0.0453(10) Uani 1 1 d .
O25 O 1.09477(17) 0.17271(10) 0.21254(13) 0.0359(9) Uani 1 1 d .
O26 O 0.78256(18) 0.19656(11) 0.28439(14) 0.0418(10) Uani 1 1 d .
O27 O 0.71773(18) 0.12227(11) 0.23451(14) 0.0434(10) Uani 1 1 d .
O28 O 0.7209(2) 0.13525(12) 0.12847(15) 0.0495(11) Uani 1 1 d .
O29 O 0.78877(18) 0.21949(12) 0.10965(15) 0.0477(10) Uani 1 1 d .
O30 O 0.82848(16) 0.25374(10) 0.20453(12) 0.0329(8) Uani 1 1 d .

loop_
_atom_site_aniso_label
_atom_site_aniso_U_11
_atom_site_aniso_U_22
_atom_site_aniso_U_33
_atom_site_aniso_U_23
_atom_site_aniso_U_13
_atom_site_aniso_U_12
O31 0.044(2) 0.0237(18) 0.0169(16) 0.0017(14) 0.0041(15) 0.0190(16)
O32 0.060(3) 0.055(3) 0.044(2) 0.005(2) 0.009(2) -0.009(2)
O33 0.045(2) 0.037(2) 0.084(3) -0.010(2) 0.008(2) 0.0039(19)
O34 0.077(3) 0.051(3) 0.062(3) -0.017(2) 0.040(2) -0.034(2)
O35 0.035(2) 0.058(3) 0.060(3) -0.009(2) 0.0051(19) -0.004(2)
O36 0.041(2) 0.101(4) 0.067(3) -0.034(3) 0.004(2) 0.006(3)
O37 0.060(3) 0.044(3) 0.075(3) 0.001(2) 0.001(2) 0.001(2)
O38 0.051(3) 0.065(3) 0.090(4) -0.019(3) 0.019(3) -0.003(2)
O39 0.052(3) 0.110(4) 0.075(3) -0.010(3) -0.001(3) 0.010(3)
O40 0.093(4) 0.086(4) 0.063(3) 0.015(3) 0.010(3) -0.009(3)
O41 0.112(4) 0.053(3) 0.088(4) 0.002(3) 0.031(3) 0.010(3)
O42 0.077(4) 0.093(4) 0.104(4) 0.036(4) 0.012(3) 0.009(3)
O43 0.085(4) 0.078(4) 0.114(5) 0.021(4) 0.033(3) 0.009(3)
O44 0.157(6) 0.066(4) 0.066(3) -0.011(3) 0.013(4) 0.022(4)
O45 0.072(3) 0.090(4) 0.091(4) 0.003(3) 0.019(3) 0.000(3)
O46 0.115(5) 0.088(4) 0.098(4) -0.030(4) -0.028(4) 0.035(4)
O47 0.053(3) 0.140(5) 0.090(4) -0.035(4) 0.013(3) 0.000(3)
O48 0.104(5) 0.131(6) 0.096(4) -0.040(4) 0.038(4) -0.031(4)
O49 0.117(5) 0.099(5) 0.110(5) 0.008(4) -0.015(4) -0.012(4)
O50 0.219(9) 0.083(4) 0.062(4) -0.004(3) 0.022(4) 0.029(5)
O51 0.084(4) 0.168(7) 0.126(6) -0.014(5) 0.004(4) -0.014(5)
O52 0.116(5) 0.101(5) 0.109(5) 0.005(4) 0.030(4) 0.034(4)
O53 0.110(5) 0.137(6) 0.104(5) 0.031(4) 0.026(4) -0.010(5)
O54 0.075(4) 0.259(10) 0.080(4) 0.047(5) 0.003(3) -0.053(5)
O55 0.113(5) 0.130(6) 0.130(6) -0.005(5) -0.015(4) 0.050(5)
O56 0.087(4) 0.075(4) 0.244(9) 0.068(5) 0.084(5) 0.025(3)
O57 0.160(7) 0.152(7) 0.095(5) -0.003(5) -0.005(5) 0.042(6)
O58 0.113(5) 0.141(6) 0.138(6) -0.065(5) 0.030(5) 0.000(5)
O59 0.065(4) 0.294(12) 0.128(6) -0.036(7) 0.036(4) 0.053(6)
O60 0.075(6) 0.064(6) 0.098(7) 0.008(5) -0.011(5) 0.001(5)
O61 0.145(8) 0.356(16) 0.115(6) -0.066(8) 0.066(6) -0.099(9)
O62 0.116(7) 0.211(10) 0.236(11) 0.027(9) 0.005(7) 0.025(7)
O63 0.159(9) 0.194(10) 0.207(10) -0.008(8) -0.020(8) -0.007(8)
O64 0.24(2) 0.42(3) 0.183(17) -0.091(18) -0.028(14) 0.25(2)
O65 0.134(9) 0.191(12) 0.170(10) 0.086(10) 0.075(8) 0.032(8)
O66 0.253(12) 0.136(7) 0.289(13) 0.108(8) -0.174(11) -0.096(8)
O67 0.111(7) 0.42(2) 0.153(8) 0.075(10) 0.017(6) -0.007(9)
O68 0.166(9) 0.217(11) 0.248(12) -0.025(10) 0.041(9) 0.037(9)
O69 0.54(3) 0.187(13) 0.174(11) -0.103(10) -0.133(16) 0.187(17)
O70 0.40(2) 0.139(9) 0.266(15) 0.000(10) 0.089(15) 0.029(11)
O71 0.191(17) 0.51(4) 0.51(4) 0.22(3) 0.096(19) 0.23(2)
O72 0.49(3) 0.166(10) 0.131(8) 0.024(7) -0.081(11) -0.024(12)
O73 0.201(14) 0.257(16) 0.48(3) -0.130(18) -0.070(16) 0.012(12)
O75 0.39(2) 0.219(12) 0.169(10) 0.018(9) -0.024(12) -0.118(13)
O76 0.45(2) 0.179(11) 0.187(11) 0.004(9) -0.028(13) -0.132(13)
O77 0.174(12) 0.44(3) 0.50(3) 0.32(3) -0.108(15) -0.021(15)
O78 0.236(16) 0.45(3) 0.40(2) -0.30(2) 0.026(16) -0.115(17)
O79 0.200(13) 0.72(4) 0.199(12) -0.171(19) 0.089(11) -0.19(2)
O80 0.206(14) 0.39(2) 0.36(2) 0.121(18) 0.004(14) -0.117(15)
O81 0.41(4) 0.176(19) 0.86(8) -0.24(3) -0.28(5) 0.10(2)
O82 0.65(5) 0.31(2) 0.63(5) -0.13(3) -0.38(4) 0.11(3)
O83 0.139(10) 1.08(6) 0.134(9) 0.04(2) 0.029(8) -0.13(2)
O84 0.086(10) 0.075(9) 0.106(11) -0.022(9) -0.027(9) -0.004(8)
O85 0.143(16) 0.88(8) 0.070(10) 0.20(2) -0.040(11) -0.30(3)
O86 0.166(16) 0.081(10) 0.165(15) -0.005(10) 0.011(12) -0.020(10)
O87 0.248(18) 0.39(2) 0.31(2) 0.00(2) 0.145(17) -0.029(18)
O88 0.067(13) 1.06(14) 0.18(2) 0.29(5) -0.026(14) -0.06(3)
O89 0.85(10) 1.18(12) 2.0(2) -1.00(14) 0.78(12) -0.82(10)
O90 0.41(5) 0.20(3) 0.24(3) 0.09(2) -0.05(3) -0.19(3)
O91 0.46(5) 0.29(3) 1.37(9) -0.07(4) -0.07(6) 0.14(3)
O92 1.34(15) 1.01(11) 0.94(10) 0.33(9) -0.89(11) -0.48(10)
Cl1 0.0388(8) 0.0875(13) 0.0602(10) -0.0162(10) 0.0064(7) -0.0014(8)
Cl2 0.0759(13) 0.0668(12) 0.0835(13) -0.0001(11) 0.0092(11) -0.0072(10)
Cl3 0.1115(17) 0.0698(13) 0.0718(13) -0.0064(11) -0.0027(12) -0.0103(12)
Cl4 0.0731(14) 0.233(4) 0.0672(14) 0.0222(18) 0.0131(11) 0.0257(18)
Cl5 0.143(3) 0.135(3) 0.206(4) -0.001(3) 0.003(3) -0.006(2)
Cl6 0.130(3) 0.144(3) 0.190(4) 0.007(3) 0.006(2) 0.004(2)
K1 0.0367(6) 0.0264(6) 0.0558(8) 0.0046(6) 0.0070(6) 0.0011(5)
K2 0.0368(7) 0.0330(7) 0.0595(9) 0.0007(6) 0.0000(6) -0.0003(5)
K3 0.0307(6) 0.0386(7) 0.0613(9) -0.0054(7) 0.0092(6) -0.0023(5)
K4 0.0337(6) 0.0276(7) 0.0690(9) -0.0022(6) 0.0115(6) -0.0013(5)
K5 0.0301(6) 0.0284(6) 0.0684(9) 0.0000(6) 0.0067(6) 0.0015(5)
K6 0.0289(6) 0.0345(7) 0.0454(7) -0.0014(6) 0.0046(5) 0.0017(5)
C1 0.029(3) 0.025(3) 0.042(3) 0.003(3) 0.005(2) 0.003(2)
C2 0.028(3) 0.031(3) 0.038(3) 0.001(2) 0.006(2) 0.002(2)
C3 0.029(3) 0.027(3) 0.039(3) 0.001(2) 0.007(2) 0.002(2)
C4 0.028(3) 0.039(3) 0.038(3) -0.003(3) 0.010(2) 0.002(2)
C5 0.027(3) 0.026(3) 0.040(3) 0.003(2) 0.007(2) -0.002(2)
C6 0.024(3) 0.031(3) 0.043(3) 0.000(3) 0.008(2) 0.003(2)
C7 0.039(3) 0.012(2) 0.040(3) -0.004(2) 0.012(3) 0.004(2)
C8 0.023(2) 0.022(3) 0.042(3) 0.001(2) 0.006(2) 0.002(2)
C9 0.028(3) 0.023(3) 0.041(3) -0.006(2) 0.007(2) 0.003(2)
C10 0.023(2) 0.023(3) 0.046(3) -0.005(3) 0.007(2) -0.001(2)
C11 0.034(3) 0.020(3) 0.038(3) -0.002(2) 0.009(2) 0.001(2)
C12 0.027(3) 0.024(3) 0.042(3) 0.002(2) 0.001(2) -0.004(2)
C13 0.034(3) 0.020(3) 0.042(3) -0.003(2) 0.011(2) 0.000(2)
C14 0.027(3) 0.020(3) 0.037(3) -0.001(2) 0.007(2) -0.002(2)
C15 0.030(3) 0.023(3) 0.043(3) 0.000(2) 0.004(2) 0.000(2)
C16 0.025(3) 0.026(3) 0.047(3) -0.001(3) 0.005(2) 0.002(2)
C17 0.030(3) 0.025(3) 0.052(4) 0.000(3) 0.015(2) -0.002(2)
C18 0.032(3) 0.023(3) 0.046(3) -0.002(3) 0.003(2) 0.003(2)
C19 0.018(2) 0.027(3) 0.058(4) 0.004(3) 0.009(2) -0.005(2)
C20 0.027(3) 0.018(3) 0.043(3) 0.001(2) 0.011(2) 0.002(2)
C21 0.027(3) 0.015(2) 0.048(3) -0.001(2) 0.003(2) 0.003(2)
C22 0.025(3) 0.019(3) 0.050(4) -0.002(2) 0.005(2) 0.001(2)
C23 0.026(3) 0.030(3) 0.053(4) 0.002(3) 0.000(3) 0.001(2)
C24 0.035(3) 0.025(3) 0.048(3) -0.002(3) 0.004(3) 0.004(2)
C25 0.029(3) 0.034(3) 0.041(3) 0.004(3) 0.003(3) -0.005(2)
C26 0.029(3) 0.030(3) 0.045(3) -0.003(3) -0.001(2) 0.001(2)
C27 0.031(3) 0.033(3) 0.039(3) -0.008(3) 0.000(2) 0.004(2)
C28 0.032(3) 0.031(3) 0.040(3) -0.013(3) 0.004(2) 0.004(2)
C29 0.028(3) 0.036(3) 0.043(3) 0.000(3) 0.002(2) 0.002(2)
C30 0.033(3) 0.037(3) 0.040(3) -0.010(3) 0.006(2) 0.004(2)
C31 0.034(3) 0.042(3) 0.039(3) -0.002(3) 0.005(2) 0.000(3)
C32 0.115(7) 0.078(6) 0.069(5) 0.010(5) 0.000(5) -0.025(5)
C33 0.039(3) 0.035(3) 0.052(4) 0.007(3) 0.010(3) -0.005(3)
C34 0.036(3) 0.022(3) 0.048(3) 0.002(3) 0.011(3) 0.000(2)
C35 0.035(3) 0.021(3) 0.063(4) 0.001(3) 0.005(3) -0.005(2)
C36 0.040(3) 0.026(3) 0.053(4) -0.009(3) 0.002(3) -0.006(2)
C37 0.043(3) 0.031(3) 0.038(3) -0.003(3) 0.003(3) -0.002(3)
C38 0.068(4) 0.042(4) 0.043(4) 0.004(3) 0.009(3) -0.014(3)
C39 0.047(3) 0.032(3) 0.041(3) 0.006(3) 0.009(3) -0.006(3)
C40 0.036(3) 0.024(3) 0.063(4) 0.000(3) 0.011(3) 0.000(2)
C41 0.041(3) 0.030(3) 0.065(4) 0.009(3) 0.007(3) -0.011(3)
C42 0.029(3) 0.026(3) 0.069(4) -0.006(3) -0.002(3) -0.004(2)
C43 0.043(3) 0.038(3) 0.056(4) -0.006(3) -0.007(3) -0.003(3)
C44 0.075(5) 0.057(5) 0.064(5) -0.023(4) -0.005(4) -0.007(4)
C45 0.049(4) 0.051(4) 0.046(4) -0.008(3) 0.001(3) 0.003(3)
C46 0.027(3) 0.025(3) 0.035(3) 0.004(2) 0.006(2) 0.001(2)
C47 0.023(2) 0.019(2) 0.030(3) 0.001(2) 0.008(2) -0.001(2)
C48 0.025(2) 0.022(3) 0.032(3) 0.000(2) 0.007(2) 0.000(2)
C49 0.025(2) 0.022(3) 0.034(3) -0.004(2) 0.009(2) 0.001(2)
C50 0.021(2) 0.020(3) 0.042(3) 0.003(2) 0.003(2) -0.002(2)
C51 0.024(2) 0.017(2) 0.036(3) -0.003(2) 0.001(2) 0.001(2)
C52 0.022(2) 0.020(3) 0.044(3) 0.004(2) -0.003(2) -0.003(2)
C53 0.028(3) 0.017(2) 0.039(3) 0.001(2) -0.002(2) -0.003(2)
C54 0.026(3) 0.016(2) 0.037(3) -0.002(2) -0.003(2) -0.001(2)
C55 0.020(2) 0.030(3) 0.037(3) 0.002(3) -0.004(2) 0.005(2)
C56 0.028(3) 0.021(3) 0.044(3) -0.006(2) 0.001(2) 0.003(2)
C57 0.032(3) 0.026(3) 0.033(3) 0.007(2) 0.002(2) 0.000(2)
C58 0.030(3) 0.026(3) 0.039(3) -0.005(3) 0.001(2) 0.005(2)
C59 0.031(3) 0.025(3) 0.036(3) -0.001(2) -0.001(2) 0.003(2)
C60 0.036(3) 0.023(3) 0.034(3) 0.002(2) 0.005(2) 0.001(2)
C61 0.038(3) 0.030(3) 0.033(3) 0.008(3) 0.006(2) 0.005(2)
C62 0.029(3) 0.021(3) 0.039(3) -0.002(2) 0.003(2) 0.003(2)
C63 0.033(3) 0.028(3) 0.039(3) 0.004(2) 0.009(2) 0.001(2)
C64 0.022(2) 0.021(3) 0.038(3) 0.000(2) 0.002(2) 0.004(2)
C65 0.027(3) 0.020(3) 0.041(3) -0.002(2) 0.007(2) 0.003(2)
C66 0.026(2) 0.020(3) 0.036(3) -0.005(2) 0.006(2) 0.002(2)
C67 0.027(3) 0.018(3) 0.040(3) 0.004(2) 0.017(2) -0.002(2)
C68 0.024(2) 0.020(3) 0.039(3) 0.002(2) 0.004(2) 0.005(2)
C69 0.029(3) 0.016(2) 0.046(3) -0.005(2) 0.005(2) -0.002(2)
C70 0.030(3) 0.027(3) 0.027(3) -0.003(2) 0.001(2) 0.001(2)
C71 0.026(3) 0.022(3) 0.036(3) -0.001(2) 0.002(2) 0.000(2)
C72 0.022(2) 0.025(3) 0.034(3) -0.001(2) 0.000(2) 0.000(2)
C73 0.029(3) 0.026(3) 0.036(3) -0.002(3) 0.004(2) -0.007(2)
C74 0.027(3) 0.027(3) 0.030(3) 0.008(2) -0.001(2) 0.000(2)
C75 0.026(3) 0.023(3) 0.035(3) -0.006(2) 0.002(2) 0.000(2)
C76 0.030(3) 0.038(3) 0.037(3) 0.000(3) 0.006(2) 0.000(2)
C77 0.033(3) 0.042(3) 0.036(3) 0.000(3) 0.013(2) 0.002(2)
C78 0.025(3) 0.034(3) 0.043(3) 0.002(3) 0.008(2) -0.003(2)
C79 0.028(3) 0.026(3) 0.042(3) 0.004(2) 0.001(2) 0.002(2)
C80 0.026(3) 0.032(3) 0.050(3) -0.001(3) -0.004(2) 0.002(2)
C81 0.033(3) 0.028(3) 0.042(3) -0.005(3) -0.005(2) 0.004(2)
C82 0.046(3) 0.050(4) 0.041(3) -0.002(3) -0.007(3) 0.002(3)
C83 0.068(6) 0.296(17) 0.045(5) -0.064(7) 0.009(4) -0.004(8)
C84 0.051(3) 0.039(3) 0.039(3) 0.000(3) 0.013(3) 0.003(3)
C85 0.033(3) 0.028(3) 0.048(3) 0.001(3) 0.015(3) 0.009(2)
C86 0.030(3) 0.024(3) 0.073(4) 0.001(3) 0.021(3) 0.001(2)
C87 0.028(3) 0.025(3) 0.051(4) -0.005(3) 0.008(2) 0.000(2)
C88 0.024(3) 0.039(3) 0.050(4) -0.011(3) -0.001(2) 0.000(2)
C89 0.047(3) 0.034(3) 0.044(3) -0.004(3) -0.013(3) 0.004(3)
C90 0.038(3) 0.036(3) 0.039(3) -0.008(3) 0.002(3) 0.000(3)
C91 0.033(3) 0.029(3) 0.037(3) 0.005(3) 0.001(2) -0.001(2)
C92 0.049(3) 0.021(3) 0.036(3) 0.001(2) 0.002(3) 0.002(2)
C93 0.047(3) 0.020(3) 0.032(3) -0.005(2) 0.005(2) 0.001(2)
C94 0.039(3) 0.026(3) 0.038(3) -0.003(3) 0.015(3) 0.003(2)
C95 0.041(3) 0.021(3) 0.034(3) -0.002(2) 0.007(2) 0.004(2)
C96 0.045(3) 0.027(3) 0.049(4) 0.000(3) 0.014(3) -0.001(3)
C97 0.043(3) 0.019(3) 0.031(3) 0.009(2) 0.003(2) 0.005(2)
C98 0.037(3) 0.022(3) 0.034(3) 0.000(2) 0.012(2) -0.003(2)
C99 0.035(3) 0.023(3) 0.046(3) 0.000(3) 0.007(3) -0.004(2)
C100 0.028(3) 0.023(3) 0.060(4) -0.008(3) 0.016(3) -0.005(2)
C101 0.040(3) 0.023(3) 0.038(3) -0.003(2) 0.007(2) 0.003(2)
C102 0.030(3) 0.033(3) 0.058(4) -0.001(3) -0.001(3) -0.005(2)
C103 0.048(3) 0.021(3) 0.032(3) -0.003(2) 0.007(3) 0.000(2)
C104 0.037(3) 0.030(3) 0.040(3) -0.002(3) -0.002(3) -0.004(2)
C105 0.049(3) 0.026(3) 0.035(3) 0.002(3) 0.002(3) -0.001(3)
C106 0.037(3) 0.023(3) 0.058(4) 0.000(3) -0.005(3) -0.001(3)
C107 0.053(3) 0.030(3) 0.035(3) -0.001(3) 0.011(3) 0.005(3)
C108 0.048(3) 0.027(3) 0.056(4) 0.010(3) -0.014(3) -0.010(3)
C109 0.035(3) 0.028(3) 0.043(3) 0.006(3) 0.009(3) 0.003(2)
C110 0.050(3) 0.030(3) 0.029(3) 0.006(2) 0.003(3) 0.001(3)
C111 0.039(3) 0.027(3) 0.039(3) 0.010(3) 0.010(2) 0.002(2)
C112 0.037(3) 0.030(3) 0.039(3) 0.007(3) -0.003(3) 0.004(3)
C113 0.026(3) 0.032(3) 0.046(3) 0.005(3) 0.011(2) 0.000(2)
C114 0.030(3) 0.022(3) 0.044(3) 0.003(2) 0.004(2) 0.007(2)
C115 0.018(2) 0.023(3) 0.043(3) 0.001(2) 0.000(2) -0.002(2)
C116 0.020(2) 0.021(3) 0.048(3) 0.004(2) 0.004(2) -0.004(2)
C117 0.026(3) 0.019(3) 0.041(3) 0.004(2) 0.005(2) 0.000(2)
C118 0.029(3) 0.010(2) 0.042(3) 0.001(2) 0.008(2) 0.001(2)
C119 0.030(3) 0.027(3) 0.043(3) -0.002(3) -0.009(2) -0.001(2)
C120 0.035(3) 0.019(3) 0.047(3) -0.001(2) 0.003(3) 0.003(2)
C121 0.075(4) 0.030(3) 0.037(3) -0.004(3) 0.001(3) -0.009(3)
C122 0.118(7) 0.052(4) 0.042(4) -0.009(3) 0.009(4) -0.004(4)
C123 0.077(5) 0.032(3) 0.043(4) 0.000(3) 0.012(3) 0.001(3)
C124 0.054(4) 0.027(3) 0.046(3) 0.006(3) 0.022(3) -0.002(3)
C125 0.076(5) 0.055(4) 0.066(5) 0.010(4) 0.010(4) -0.025(4)
C126 0.047(3) 0.031(3) 0.054(4) -0.005(3) 0.012(3) -0.010(3)
C127 0.063(4) 0.024(3) 0.052(4) 0.000(3) -0.010(3) -0.012(3)
C128 0.095(5) 0.041(4) 0.048(4) -0.012(3) -0.008(4) -0.013(4)
C129 0.084(5) 0.035(3) 0.045(4) 0.000(3) -0.009(3) -0.005(3)
C130 0.079(5) 0.037(3) 0.037(3) 0.001(3) 0.008(3) -0.002(3)
C131 0.075(5) 0.040(4) 0.048(4) 0.017(3) 0.012(3) -0.003(3)
C132 0.058(4) 0.025(3) 0.043(3) 0.008(3) 0.018(3) 0.002(3)
C133 0.030(3) 0.021(3) 0.071(4) 0.009(3) 0.014(3) 0.005(2)
C134 0.034(3) 0.025(3) 0.080(5) -0.010(3) 0.016(3) -0.006(2)
C135 0.035(3) 0.024(3) 0.059(4) -0.007(3) 0.004(3) -0.003(2)
N1 0.026(2) 0.033(3) 0.044(3) -0.009(2) 0.011(2) -0.0030(19)
N2 0.029(2) 0.032(2) 0.037(3) -0.001(2) 0.0078(19) -0.0001(19)
N3 0.032(2) 0.030(2) 0.038(3) -0.005(2) 0.002(2) 0.0061(19)
N4 0.027(2) 0.023(2) 0.042(3) -0.004(2) 0.0031(19) 0.0034(18)
N5 0.023(2) 0.031(2) 0.036(2) -0.001(2) 0.0090(19) -0.0001(18)
N6 0.027(2) 0.026(2) 0.037(3) 0.001(2) 0.0058(19) 0.0030(18)
N7 0.029(2) 0.025(2) 0.040(3) -0.003(2) 0.0081(19) 0.0035(18)
N8 0.029(2) 0.022(2) 0.035(2) -0.001(2) 0.0057(19) 0.0049(18)
N9 0.036(2) 0.019(2) 0.042(3) -0.001(2) 0.007(2) 0.0001(19)
N10 0.024(2) 0.019(2) 0.052(3) 0.001(2) 0.009(2) -0.0020(17)
N11 0.028(2) 0.017(2) 0.048(3) -0.004(2) 0.010(2) -0.0027(17)
N12 0.029(2) 0.019(2) 0.045(3) -0.002(2) 0.011(2) -0.0006(18)
N13 0.029(2) 0.019(2) 0.050(3) -0.005(2) 0.011(2) 0.0022(18)
N14 0.028(2) 0.023(2) 0.049(3) -0.003(2) -0.001(2) 0.0044(18)
N15 0.021(2) 0.026(2) 0.041(3) 0.000(2) 0.0042(19) 0.0006(18)
N16 0.023(2) 0.025(2) 0.046(3) -0.006(2) 0.0030(19) -0.0005(18)
N17 0.026(2) 0.025(2) 0.047(3) 0.000(2) 0.006(2) 0.0012(18)
N18 0.032(2) 0.023(2) 0.048(3) 0.000(2) 0.009(2) 0.0010(19)
N19 0.028(2) 0.026(2) 0.047(3) -0.002(2) 0.004(2) 0.0032(19)
N20 0.024(2) 0.033(3) 0.051(3) 0.000(2) 0.008(2) 0.0008(19)
N21 0.024(2) 0.020(2) 0.037(2) 0.0001(19) 0.0021(18) 0.0008(17)
N22 0.025(2) 0.021(2) 0.038(2) -0.0029(19) 0.0004(18) 0.0010(18)
N23 0.025(2) 0.024(2) 0.033(2) -0.0001(19) 0.0034(18) -0.0025(18)
N24 0.027(2) 0.019(2) 0.032(2) 0.0030(18) 0.0031(18) 0.0002(17)
N25 0.031(2) 0.013(2) 0.034(2) 0.0024(18) 0.0002(19) 0.0040(17)
N26 0.029(2) 0.025(2) 0.036(3) 0.000(2) 0.0014(19) 0.0077(18)
N27 0.025(2) 0.018(2) 0.039(3) -0.001(2) 0.0020(19) -0.0019(17)
N28 0.034(2) 0.024(2) 0.034(2) -0.004(2) 0.0047(19) -0.0056(19)
N29 0.028(2) 0.021(2) 0.039(3) -0.002(2) 0.0056(19) -0.0002(18)
N30 0.024(2) 0.023(2) 0.048(3) 0.004(2) 0.005(2) 0.0008(18)
N31 0.027(2) 0.024(2) 0.041(3) 0.000(2) 0.0024(19) 0.0012(18)
N32 0.031(2) 0.023(2) 0.039(3) -0.004(2) 0.0030(19) 0.0024(18)
N33 0.031(2) 0.021(2) 0.037(3) -0.002(2) 0.0054(19) -0.0055(18)
N34 0.024(2) 0.020(2) 0.037(2) 0.0002(19) 0.0076(18) -0.0010(17)
N35 0.032(2) 0.022(2) 0.037(3) 0.002(2) 0.0058(19) 0.0042(18)
N36 0.028(2) 0.019(2) 0.041(3) -0.005(2) 0.0058(19) 0.0038(18)
N37 0.026(2) 0.019(2) 0.037(2) -0.0008(19) 0.0072(18) 0.0012(17)
N38 0.028(2) 0.024(2) 0.035(2) -0.002(2) 0.0049(19) -0.0044(18)
N39 0.023(2) 0.019(2) 0.042(3) 0.0007(19) 0.0094(19) 0.0010(17)
N40 0.026(2) 0.028(2) 0.037(3) 0.003(2) 0.0058(19) 0.0042(18)
N41 0.033(2) 0.024(2) 0.039(3) 0.000(2) 0.006(2) -0.0015(19)
N42 0.039(3) 0.023(2) 0.042(3) -0.004(2) 0.001(2) 0.005(2)
N43 0.037(2) 0.020(2) 0.044(3) -0.001(2) 0.003(2) 0.0012(19)
N44 0.040(3) 0.019(2) 0.050(3) 0.007(2) 0.014(2) -0.0007(19)
N45 0.036(2) 0.034(3) 0.029(2) -0.003(2) 0.0107(19) -0.004(2)
N46 0.031(2) 0.024(2) 0.032(2) -0.0023(19) 0.0037(19) 0.0004(18)
N47 0.040(3) 0.023(2) 0.045(3) -0.005(2) 0.007(2) 0.001(2)
N48 0.026(2) 0.028(2) 0.051(3) -0.002(2) 0.002(2) -0.0001(19)
N49 0.034(2) 0.027(2) 0.033(2) 0.001(2) 0.0012(19) -0.0028(19)
N50 0.042(3) 0.030(2) 0.031(2) 0.003(2) 0.004(2) -0.001(2)
N51 0.035(2) 0.024(2) 0.047(3) 0.000(2) 0.009(2) -0.0011(19)
N52 0.045(3) 0.024(2) 0.046(3) 0.007(2) 0.003(2) 0.001(2)
N53 0.045(3) 0.024(2) 0.040(3) 0.003(2) 0.006(2) 0.001(2)
N54 0.036(2) 0.026(2) 0.045(3) -0.002(2) 0.005(2) 0.003(2)
N55 0.039(3) 0.027(2) 0.042(3) 0.002(2) -0.005(2) 0.001(2)
N56 0.030(2) 0.032(3) 0.042(3) 0.004(2) 0.009(2) -0.001(2)
N57 0.027(2) 0.022(2) 0.042(3) 0.002(2) 0.0066(19) 0.0042(18)
N58 0.031(2) 0.024(2) 0.040(3) 0.004(2) -0.002(2) 0.0058(19)
N59 0.024(2) 0.025(2) 0.037(2) 0.003(2) 0.0067(19) 0.0021(18)
N60 0.025(2) 0.026(2) 0.034(2) 0.000(2) 0.0085(19) -0.0007(18)
O1 0.028(2) 0.040(2) 0.058(3) -0.004(2) 0.0116(18) 0.0035(17)
O2 0.0203(18) 0.0274(19) 0.051(2) -0.0011(17) 0.0074(16) -0.0022(15)
O3 0.031(2) 0.0221(19) 0.071(3) 0.0008(19) 0.0055(19) 0.0038(16)
O4 0.031(2) 0.026(2) 0.064(3) -0.0003(19) 0.0043(18) 0.0089(17)
O5 0.037(2) 0.032(2) 0.064(3) 0.000(2) 0.020(2) 0.0077(18)
O6 0.038(2) 0.034(2) 0.057(3) -0.004(2) -0.0013(19) 0.0099(18)
O7 0.0280(18) 0.027(2) 0.046(2) 0.0012(17) 0.0083(16) 0.0054(16)
O8 0.034(2) 0.026(2) 0.062(3) -0.0041(19) 0.0130(19) -0.0011(17)
O9 0.0231(19) 0.034(2) 0.055(2) -0.0083(19) 0.0066(17) 0.0030(16)
O10 0.028(2) 0.043(2) 0.056(2) 0.000(2) 0.0053(18) 0.0067(17)
O11 0.036(2) 0.027(2) 0.046(2) -0.0027(18) -0.0014(17) 0.0047(16)
O12 0.034(2) 0.0228(19) 0.050(2) 0.0065(18) 0.0032(17) 0.0042(16)
O13 0.033(2) 0.028(2) 0.055(2) 0.014(2) 0.0074(18) 0.0046(16)
O14 0.0282(18) 0.0217(19) 0.045(2) 0.0010(17) 0.0049(16) -0.0040(15)
O15 0.038(2) 0.028(2) 0.051(2) -0.0052(18) 0.0098(18) -0.0058(17)
O16 0.0303(19) 0.029(2) 0.046(2) 0.0073(18) 0.0001(17) -0.0042(16)
O17 0.0343(19) 0.0187(18) 0.044(2) 0.0015(16) 0.0029(16) -0.0037(15)
O18 0.038(2) 0.024(2) 0.060(3) 0.0010(19) 0.0021(19) 0.0019(16)
O19 0.036(2) 0.0207(19) 0.051(2) 0.0046(17) 0.0095(17) 0.0059(16)
O20 0.038(2) 0.025(2) 0.042(2) 0.0049(18) 0.0060(17) 0.0032(16)
O21 0.035(2) 0.027(2) 0.062(3) -0.0025(19) 0.0119(19) 0.0016(17)
O22 0.0260(19) 0.035(2) 0.041(2) 0.0001(18) 0.0088(16) 0.0036(16)
O23 0.038(2) 0.041(2) 0.049(2) 0.0109(19) 0.0096(18) 0.0026(18)
O24 0.053(2) 0.025(2) 0.058(3) 0.0055(19) 0.005(2) 0.0093(19)
O25 0.0257(18) 0.028(2) 0.055(2) 0.0012(18) 0.0045(17) 0.0054(16)
O26 0.035(2) 0.030(2) 0.062(3) 0.002(2) 0.0124(19) 0.0003(17)
O27 0.035(2) 0.025(2) 0.071(3) 0.004(2) 0.0100(19) 0.0028(17)
O28 0.041(2) 0.034(2) 0.074(3) 0.004(2) 0.006(2) 0.0044(19)
O29 0.027(2) 0.046(2) 0.069(3) -0.007(2) 0.002(2) 0.0005(18)
O30 0.0211(18) 0.0260(19) 0.052(2) 0.0000(17) 0.0049(16) -0.0009(15)

loop_
_atom_type_symbol
_atom_type_description
_atom_type_scat_dispersion_real
_atom_type_scat_dispersion_imag
_atom_type_scat_source
C C 0.0033 0.0016 'International Tables Vol C Tables 4.2.6.8 and 6.1.1.4'
H H 0.0000 0.0000 'International Tables Vol C Tables 4.2.6.8 and 6.1.1.4'
N N 0.0061 0.0033 'International Tables Vol C Tables 4.2.6.8 and 6.1.1.4'
O O 0.0106 0.0060 'International Tables Vol C Tables 4.2.6.8 and 6.1.1.4'
Cl Cl 0.1484 0.1585 'International Tables Vol C Tables 4.2.6.8 and 6.1.1.4'
K K 0.2009 0.2494 'International Tables Vol C Tables 4.2.6.8 and 6.1.1.4'

loop_
_geom_angle_atom_site_label_1
_geom_angle_atom_site_label_2
_geom_angle_atom_site_label_3
_geom_angle
_geom_angle_site_symmetry_1
_geom_angle_site_symmetry_3
K1 O33 K4 82.81(12) 2_655 .
K2 O54 K3 88.49(18) . .
K2 O54 K5 89.1(2) . .
K3 O54 K5 84.05(15) . .
O71 O88 O87 133(3) . 3_675
K6 Cl5 K4 99.25(14) . .
K6 Cl5 K1 96.78(12) . 2_655
K4 Cl5 K1 78.75(11) . 2_655
K5 Cl6 K3 91.05(13) . .
K5 Cl6 K2 93.95(12) . .
K3 Cl6 K2 83.03(11) . .
O22 K1 O24 127.87(12) 1_455 1_455
O22 K1 O33 136.45(12) 1_455 2_645
O24 K1 O33 75.47(12) 1_455 2_645
O22 K1 O25 128.00(12) 1_455 1_455
O24 K1 O25 65.56(11) 1_455 1_455
O33 K1 O25 94.09(12) 2_645 1_455
O22 K1 O21 65.77(11) 1_455 1_455
O24 K1 O21 127.95(12) 1_455 1_455
O33 K1 O21 133.74(13) 2_645 1_455
O25 K1 O21 69.76(11) 1_455 1_455
O22 K1 O17 72.57(10) 1_455 1_545
O24 K1 O17 140.05(12) 1_455 1_545
O33 K1 O17 69.30(12) 2_645 1_545
O25 K1 O17 133.90(10) 1_455 1_545
O21 K1 O17 90.79(11) 1_455 1_545
O22 K1 O23 68.56(11) 1_455 1_455
O24 K1 O23 68.79(11) 1_455 1_455
O33 K1 O23 94.93(13) 2_645 1_455
O25 K1 O23 129.27(11) 1_455 1_455
O21 K1 O23 129.30(12) 1_455 1_455
O17 K1 O23 95.70(11) 1_545 1_455
O22 K1 Cl5 109.86(11) 1_455 2_645
O24 K1 Cl5 118.76(12) 1_455 2_645
O33 K1 Cl5 76.29(12) 2_645 2_645
O25 K1 Cl5 63.68(10) 1_455 2_645
O21 K1 Cl5 57.57(11) 1_455 2_645
O17 K1 Cl5 70.56(10) 1_545 2_645
O23 K1 Cl5 165.54(11) 1_455 2_645
O22 K1 K4 157.32(9) 1_455 2_645
O24 K1 K4 72.54(9) 1_455 2_645
O33 K1 K4 50.86(9) 2_645 2_645
O25 K1 K4 45.58(7) 1_455 2_645
O21 K1 K4 94.38(8) 1_455 2_645
O17 K1 K4 98.07(8) 1_545 2_645
O23 K1 K4 133.84(9) 1_455 2_645
Cl5 K1 K4 47.68(8) 2_645 2_645
O22 K1 K6 102.95(8) 1_455 2_645
O24 K1 K6 126.65(9) 1_455 2_645
O33 K1 K6 54.71(9) 2_645 2_645
O25 K1 K6 97.60(7) 1_455 2_645
O21 K1 K6 83.83(8) 1_455 2_645
O17 K1 K6 37.35(7) 1_545 2_645
O23 K1 K6 127.59(9) 1_455 2_645
Cl5 K1 K6 37.98(7) 2_645 2_645
K4 K1 K6 62.20(3) 2_645 2_645
O9 K2 O6 128.03(12) . .
O9 K2 O54 147.2(2) . .
O6 K2 O54 67.62(19) . .
O9 K2 O8 68.64(11) . .
O6 K2 O8 124.87(12) . .
O54 K2 O8 130.51(16) . .
O9 K2 O14 66.63(10) . .
O6 K2 O14 152.11(12) . .
O54 K2 O14 88.4(2) . .
O8 K2 O14 81.32(11) . .
O9 K2 O10 68.21(11) . .
O6 K2 O10 69.02(11) . .
O54 K2 O10 99.10(16) . .
O8 K2 O10 130.40(12) . .
O14 K2 O10 102.70(11) . .
O9 K2 O7 128.38(12) . .
O6 K2 O7 65.89(11) . .
O54 K2 O7 83.4(2) . .
O8 K2 O7 66.31(11) . .
O14 K2 O7 127.49(10) . .
O10 K2 O7 129.81(11) . .
O9 K2 Cl6 110.98(12) . .
O6 K2 Cl6 117.37(12) . .
O54 K2 Cl6 74.35(15) . .
O8 K2 Cl6 57.20(11) . .
O14 K2 Cl6 65.99(10) . .
O10 K2 Cl6 166.65(12) . .
O7 K2 Cl6 61.84(10) . .
O9 K2 K3 111.15(8) . .
O6 K2 K3 114.59(9) . .
O54 K2 K3 47.07(16) . .
O8 K2 K3 98.79(8) . .
O14 K2 K3 44.56(7) . .
O10 K2 K3 118.79(9) . .
O7 K2 K3 99.45(7) . .
Cl6 K2 K3 48.31(8) . .
O9 K2 K5 150.35(9) . .
O6 K2 K5 77.16(8) . .
O54 K2 K5 49.50(17) . .
O8 K2 K5 84.25(8) . .
O14 K2 K5 98.52(7) . .
O10 K2 K5 141.44(9) . .
O7 K2 K5 40.79(7) . .
Cl6 K2 K5 40.63(8) . .
K3 K2 K5 60.01(3) . .
O13 K3 O11 129.67(11) . .
O13 K3 O12 68.95(11) . .
O11 K3 O12 70.27(11) . .
O13 K3 O14 68.22(11) . .
O11 K3 O14 121.34(11) . .
O12 K3 O14 128.81(12) . .
O13 K3 O30 85.96(11) . 2_655
O11 K3 O30 102.50(11) . 2_655
O12 K3 O30 65.24(10) . 2_655
O14 K3 O30 136.12(11) . 2_655
O13 K3 O54 130.27(18) . .
O11 K3 O54 100.04(18) . .
O12 K3 O54 143.63(15) . .
O14 K3 O54 86.68(14) . .
O30 K3 O54 83.98(16) 2_655 .
O13 K3 Cl6 58.07(11) . .
O11 K3 Cl6 169.56(12) . .
O12 K3 Cl6 110.77(11) . .
O14 K3 Cl6 66.66(10) . .
O30 K3 Cl6 69.61(10) 2_655 .
O54 K3 Cl6 72.82(18) . .
O13 K3 O15 127.69(11) . .
O11 K3 O15 65.22(10) . .
O12 K3 O15 130.18(11) . .
O14 K3 O15 64.33(10) . .
O30 K3 O15 145.09(11) 2_655 .
O54 K3 O15 67.52(18) . .
Cl6 K3 O15 117.12(11) . .
O13 K3 K2 92.58(8) . .
O11 K3 K2 130.79(8) . .
O12 K3 K2 158.94(9) . .
O14 K3 K2 45.33(7) . .
O30 K3 K2 104.75(8) 2_655 .
O54 K3 K2 44.44(13) . .
Cl6 K3 K2 48.66(7) . .
O15 K3 K2 68.95(8) . .
O13 K3 K5 91.71(8) . .
O11 K3 K5 127.46(9) . .
O12 K3 K5 106.20(8) . .
O14 K3 K5 101.80(8) . .
O30 K3 K5 42.09(7) 2_655 .
O54 K3 K5 51.00(17) . .
Cl6 K3 K5 42.10(8) . .
O15 K3 K5 118.02(8) . .
K2 K3 K5 62.85(3) . .
O4 K4 O25 71.19(11) . 2_755
O4 K4 O3 69.97(11) . .
O25 K4 O3 100.15(12) 2_755 .
O4 K4 O5 69.27(12) . .
O25 K4 O5 91.30(11) 2_755 .
O3 K4 O5 131.04(11) . .
O4 K4 O2 128.65(11) . .
O25 K4 O2 141.06(11) 2_755 .
O3 K4 O2 66.08(11) . .
O5 K4 O2 125.80(12) . .
O4 K4 O1 128.36(12) . .
O25 K4 O1 132.01(12) 2_755 .
O3 K4 O1 127.07(11) . .
O5 K4 O1 65.58(11) . .
O2 K4 O1 66.91(11) . .
O4 K4 Cl5 104.36(13) . .
O25 K4 Cl5 67.96(11) 2_755 .
O3 K4 Cl5 58.86(11) . .
O5 K4 Cl5 159.12(12) . .
O2 K4 Cl5 74.14(11) . .
O1 K4 Cl5 126.54(12) . .
O4 K4 O33 159.22(12) . .
O25 K4 O33 90.93(11) 2_755 .
O3 K4 O33 125.33(12) . .
O5 K4 O33 101.62(12) . .
O2 K4 O33 72.02(11) . .
O1 K4 O33 56.99(12) . .
Cl5 K4 O33 77.34(12) . .
O4 K4 K1 117.85(9) . 2_655
O25 K4 K1 46.84(8) 2_755 2_655
O3 K4 K1 111.73(9) . 2_655
O5 K4 K1 110.61(9) . 2_655
O2 K4 K1 102.35(8) . 2_655
O1 K4 K1 100.72(8) . 2_655
Cl5 K4 K1 53.57(8) . 2_655
O33 K4 K1 46.33(9) . 2_655
O4 K4 K6 136.35(10) . .
O25 K4 K6 101.33(8) 2_755 .
O3 K4 K6 69.32(8) . .
O5 K4 K6 153.97(9) . .
O2 K4 K6 40.07(7) . .
O1 K4 K6 89.37(8) . .
Cl5 K4 K6 38.95(8) . .
O33 K4 K6 56.01(9) . .
K1 K4 K6 65.39(3) 2_655 .
O27 K5 O26 68.53(12) 2_655 2_655
O27 K5 Cl6 115.81(13) 2_655 .
O26 K5 Cl6 70.98(12) 2_655 .
O27 K5 O30 131.18(11) 2_655 2_655
O26 K5 O30 71.31(11) 2_655 2_655
Cl6 K5 O30 74.28(11) . 2_655
O27 K5 O7 77.94(11) 2_655 .
O26 K5 O7 104.50(12) 2_655 .
Cl6 K5 O7 66.68(11) . .
O30 K5 O7 139.48(11) 2_655 .
O27 K5 O28 69.14(12) 2_655 2_655
O26 K5 O28 130.93(12) 2_655 2_655
Cl6 K5 O28 152.81(12) . 2_655
O30 K5 O28 124.26(13) 2_655 2_655
O7 K5 O28 89.74(11) . 2_655
O27 K5 O29 129.95(13) 2_655 2_655
O26 K5 O29 130.30(11) 2_655 2_655
Cl6 K5 O29 114.24(12) . 2_655
O30 K5 O29 64.05(11) 2_655 2_655
O7 K5 O29 123.38(11) . 2_655
O28 K5 O29 66.68(12) 2_655 2_655
O27 K5 O54 148.71(17) 2_655 .
O26 K5 O54 137.58(16) 2_655 .
Cl6 K5 O54 71.68(15) . .
O30 K5 O54 79.86(17) 2_655 .
O7 K5 O54 78.07(15) . .
O28 K5 O54 90.98(16) 2_655 .
O29 K5 O54 53.35(14) 2_655 .
O27 K5 K3 160.17(10) 2_655 .
O26 K5 K3 93.85(8) 2_655 .
Cl6 K5 K3 46.85(9) . .
O30 K5 K3 43.45(7) 2_655 .
O7 K5 K3 98.80(8) . .
O28 K5 K3 130.65(10) 2_655 .
O29 K5 K3 68.24(8) 2_655 .
O54 K5 K3 44.95(15) . .
O27 K5 K2 120.73(9) 2_655 .
O26 K5 K2 114.33(9) 2_655 .
Cl6 K5 K2 45.42(8) . .
O30 K5 K2 100.41(8) 2_655 .
O7 K5 K2 43.03(7) . .
O28 K5 K2 107.99(9) 2_655 .
O29 K5 K2 94.67(8) 2_655 .
O54 K5 K2 41.38(12) . .
K3 K5 K2 57.14(3) . .
Cl5 K6 O19 144.19(12) . 2_645
Cl5 K6 O17 78.08(11) . 2_645
O19 K6 O17 131.54(11) 2_645 2_645
Cl5 K6 O16 69.66(12) . 2_645
O19 K6 O16 131.12(11) 2_645 2_645
O17 K6 O16 73.67(11) 2_645 2_645
Cl5 K6 O2 77.40(12) . .
O19 K6 O2 69.67(10) 2_645 .
O17 K6 O2 121.61(11) 2_645 .
O16 K6 O2 139.82(11) 2_645 .
Cl5 K6 O18 118.77(12) . 2_645
O19 K6 O18 70.78(11) 2_645 2_645
O17 K6 O18 65.46(11) 2_645 2_645
O16 K6 O18 134.00(11) 2_645 2_645
O2 K6 O18 82.05(11) . 2_645
Cl5 K6 O20 106.53(12) . 2_645
O19 K6 O20 69.59(11) 2_645 2_645
O17 K6 O20 133.52(11) 2_645 2_645
O16 K6 O20 65.68(10) 2_645 2_645
O2 K6 O20 104.13(11) . 2_645
O18 K6 O20 134.41(11) 2_645 2_645
Cl5 K6 K4 41.80(10) . .
O19 K6 K4 109.88(8) 2_645 .
O17 K6 K4 89.35(8) 2_645 .
O16 K6 K4 111.46(8) 2_645 .
O2 K6 K4 40.79(7) . .
O18 K6 K4 88.83(8) 2_645 .
O20 K6 K4 125.47(8) 2_645 .
Cl5 K6 K1 45.24(9) . 2_655
O19 K6 K1 145.17(9) 2_645 2_655
O17 K6 K1 38.28(7) 2_645 2_655
O16 K6 K1 82.45(7) 2_645 2_655
O2 K6 K1 90.54(7) . 2_655
O18 K6 K1 78.49(8) 2_645 2_655
O20 K6 K1 144.90(9) 2_645 2_655
K4 K6 K1 52.41(3) . 2_655
O1 C1 N1 125.9(5) . .
O1 C1 N2 124.9(5) . .
N1 C1 N2 109.2(5) . .
N3 C2 N1 113.1(4) . .
N3 C2 C31 115.6(5) . .
N1 C2 C31 114.1(4) . .
N3 C2 C3 103.5(4) . .
N1 C2 C3 102.5(4) . .
C31 C2 C3 106.3(4) . .
N4 C3 N2 114.0(4) . .
N4 C3 C33 115.4(4) . .
N2 C3 C33 113.8(4) . .
N4 C3 C2 103.1(4) . .
N2 C3 C2 103.4(4) . .
C33 C3 C2 105.2(4) . .
O6 C4 N3 125.8(5) . .
O6 C4 N4 125.3(5) . .
N3 C4 N4 108.8(4) . .
N2 C5 N5 113.4(4) . .
N7 C6 N4 115.0(4) . .
O2 C7 N6 126.0(5) . .
O2 C7 N5 125.6(5) . .
N6 C7 N5 108.4(4) . .
N5 C8 N7 113.3(4) . .
N5 C8 C34 116.5(4) . .
N7 C8 C34 112.7(4) . .
N5 C8 C9 104.2(4) . .
N7 C8 C9 102.9(4) . .
C34 C8 C9 105.6(4) . .
N6 C9 N8 114.0(4) . .
N6 C9 C36 115.4(4) . .
N8 C9 C36 113.1(4) . .
N6 C9 C8 102.9(4) . .
N8 C9 C8 103.6(4) . .
C36 C9 C8 106.1(4) . .
O7 C10 N8 125.2(5) . .
O7 C10 N7 125.4(5) . .
N8 C10 N7 109.3(4) . .
N6 C11 N9 114.5(4) . .
N8 C12 N11 114.1(4) . .
O3 C13 N9 127.0(5) . .
O3 C13 N10 124.8(5) . .
N9 C13 N10 108.2(4) . .
N11 C14 N9 114.3(4) . .
N11 C14 C37 116.2(4) . .
N9 C14 C37 112.8(4) . .
N11 C14 C15 103.5(4) . .
N9 C14 C15 102.7(4) . .
C37 C14 C15 105.4(4) . .
N12 C15 N10 113.1(4) . .
N12 C15 C39 116.6(4) . .
N10 C15 C39 114.0(5) . .
N12 C15 C14 102.0(4) . .
N10 C15 C14 102.8(4) . .
C39 C15 C14 106.2(4) . .
O8 C16 N11 126.9(5) . .
O8 C16 N12 124.7(5) . .
N11 C16 N12 108.4(5) . .
N10 C17 N13 114.8(4) . .
N15 C18 N12 114.0(4) . .
O4 C19 N13 125.9(5) . .
O4 C19 N14 125.4(5) . .
N13 C19 N14 108.6(4) . .
N15 C20 N13 113.9(4) . .
N15 C20 C40 115.4(4) . .
N13 C20 C40 114.0(4) . .
N15 C20 C21 103.1(4) . .
N13 C20 C21 101.9(4) . .
C40 C20 C21 106.5(4) . .
N14 C21 N16 114.4(4) . .
N14 C21 C42 113.2(4) . .
N16 C21 C42 115.8(4) . .
N14 C21 C20 103.8(4) . .
N16 C21 C20 102.8(4) . .
C42 C21 C20 105.0(4) . .
O9 C22 N15 125.5(5) . .
O9 C22 N16 124.9(5) . .
N15 C22 N16 109.6(4) . .
N14 C23 N17 114.2(4) . .
N19 C24 N16 114.7(4) . .
O5 C25 N17 126.3(5) . .
O5 C25 N18 125.3(5) . .
N17 C25 N18 108.4(5) . .
N17 C26 N19 113.7(4) . .
N17 C26 C43 116.2(4) . .
N19 C26 C43 112.9(4) . .
N17 C26 C27 103.9(4) . .
N19 C26 C27 102.9(4) . .
C43 C26 C27 105.5(4) . .
N20 C27 N18 113.8(4) . .
N20 C27 C45 113.5(5) . .
N18 C27 C45 115.3(4) . .
N20 C27 C26 103.3(4) . .
N18 C27 C26 102.7(4) . .
C45 C27 C26 106.4(4) . .
O10 C28 N19 125.3(5) . .
O10 C28 N20 125.2(5) . .
N19 C28 N20 109.4(4) . .
N1 C29 N18 113.7(4) . .
N3 C30 N20 113.5(5) . .
C32 C31 C2 104.5(5) . .
C31 C32 C33 105.4(6) . .
C32 C33 C3 104.1(5) . .
C35 C34 C8 103.5(4) . .
C34 C35 C36 104.8(4) . .
C35 C36 C9 102.9(5) . .
C14 C37 C38 103.2(4) . .
C39 C38 C37 103.3(5) . .
C15 C39 C38 103.5(4) . .
C41 C40 C20 103.9(5) . .
C40 C41 C42 104.6(5) . .
C41 C42 C21 104.3(5) . .
C44 C43 C26 102.9(5) . .
C45 C44 C43 104.7(5) . .
C44 C45 C27 102.4(5) . .
O11 C46 N22 125.7(5) . .
O11 C46 N21 125.9(4) . .
N22 C46 N21 108.4(4) . .
N21 C47 N23 113.7(4) . .
N21 C47 C76 116.1(4) . .
N23 C47 C76 112.8(4) . .
N21 C47 C48 102.7(4) . .
N23 C47 C48 103.1(4) . .
C76 C47 C48 106.6(4) . .
N22 C48 N24 113.5(4) . .
N22 C48 C78 116.2(4) . .
N24 C48 C78 111.7(4) . .
N22 C48 C47 104.7(4) . .
N24 C48 C47 103.7(4) . .
C78 C48 C47 105.6(4) . .
O16 C49 N24 125.9(4) . .
O16 C49 N23 125.7(4) . .
N24 C49 N23 108.3(4) . .
N22 C50 N25 114.4(4) . .
N24 C51 N27 114.5(4) . .
O12 C52 N25 126.0(5) . .
O12 C52 N26 124.9(5) . .
N25 C52 N26 109.0(4) . .
N25 C53 N27 114.1(4) . .
N25 C53 C79 113.5(4) . .
N27 C53 C79 115.5(4) . .
N25 C53 C54 103.2(4) . .
N27 C53 C54 102.9(4) . .
C79 C53 C54 105.8(4) . .
N26 C54 N28 114.5(4) . .
N26 C54 C81 113.5(4) . .
N28 C54 C81 114.8(4) . .
N26 C54 C53 102.9(4) . .
N28 C54 C53 103.5(4) . .
C81 C54 C53 105.9(4) . .
O17 C55 N27 126.0(5) . .
O17 C55 N28 124.6(5) . .
N27 C55 N28 109.4(4) . .
N29 C56 N26 114.3(4) . .
N28 C57 N31 114.2(4) . .
O13 C58 N30 126.7(5) . .
O13 C58 N29 124.9(5) . .
N30 C58 N29 108.3(5) . .
N29 C59 N31 114.0(4) . .
N29 C59 C82 114.5(4) . .
N31 C59 C82 114.3(4) . .
N29 C59 C60 103.5(4) . .
N31 C59 C60 102.7(4) . .
C82 C59 C60 106.0(4) . .
N32 C60 N30 113.7(4) . .
N32 C60 C84 116.1(5) . .
N30 C60 C84 113.8(4) . .
N32 C60 C59 103.1(4) . .
N30 C60 C59 102.5(4) . .
C84 C60 C59 105.5(4) . .
O18 C61 N31 126.5(5) . .
O18 C61 N32 124.8(5) . .
N31 C61 N32 108.8(5) . .
N33 C62 N30 113.9(4) . .
N32 C63 N35 115.0(4) . .
O14 C64 N34 125.4(5) . .
O14 C64 N33 125.3(4) . .
N34 C64 N33 109.3(4) . .
N35 C65 N33 114.1(4) . .
N35 C65 C85 113.2(4) . .
N33 C65 C85 115.9(4) . .
N35 C65 C66 102.8(4) . .
N33 C65 C66 102.7(4) . .
C85 C65 C66 106.3(4) . .
N34 C66 N36 114.5(4) . .
N34 C66 C87 116.8(4) . .
N36 C66 C87 112.3(4) . .
N34 C66 C65 102.9(4) . .
N36 C66 C65 102.9(4) . .
C87 C66 C65 105.4(4) . .
O19 C67 N35 126.1(5) . .
O19 C67 N36 125.0(5) . .
N35 C67 N36 108.8(4) . .
N34 C68 N37 114.0(4) . .
N36 C69 N39 115.4(4) . .
O15 C70 N37 126.2(5) . .
O15 C70 N38 124.3(5) . .
N37 C70 N38 109.5(4) . .
N37 C71 N39 114.8(4) . .
N37 C71 C88 112.5(4) . .
N39 C71 C88 115.7(4) . .
N37 C71 C72 103.3(4) . .
N39 C71 C72 103.3(4) . .
C88 C71 C72 105.6(4) . .
N40 C72 N38 114.3(4) . .
N40 C72 C90 115.1(4) . .
N38 C72 C90 113.9(4) . .
N40 C72 C71 102.9(4) . .
N38 C72 C71 102.6(4) . .
C90 C72 C71 106.3(4) . .
O20 C73 N39 125.8(5) . .
O20 C73 N40 125.0(5) . .
N39 C73 N40 109.1(4) . .
N21 C74 N38 113.4(4) . .
N23 C75 N40 113.6(4) . .
C77 C76 C47 102.4(4) . .
C76 C77 C78 103.6(4) . .
C77 C78 C48 102.2(4) . .
C80 C79 C53 103.7(4) . .
C79 C80 C81 103.9(4) . .
C80 C81 C54 104.2(4) . .
C83 C82 C59 104.4(5) . .
C82 C83 C84 112.3(7) . .
C83 C84 C60 104.2(5) . .
C65 C85 C86 102.8(4) . .
C87 C86 C85 104.4(4) . .
C86 C87 C66 103.3(4) . .
C89 C88 C71 102.9(4) . .
C88 C89 C90 103.6(4) . .
C72 C90 C89 102.9(4) . .
O21 C91 N42 125.8(5) . .
O21 C91 N41 126.6(5) . .
N42 C91 N41 107.5(5) . .
N41 C92 N43 114.5(4) . .
N41 C92 C121 115.1(5) . .
N43 C92 C121 114.1(5) . .
N41 C92 C93 102.8(4) . .
N43 C92 C93 102.0(4) . .
C121 C92 C93 106.3(4) . .
N44 C93 N42 114.2(4) . .
N44 C93 C123 114.7(5) . .
N42 C93 C123 114.7(4) . .
N44 C93 C92 103.9(4) . .
N42 C93 C92 102.8(4) . .
C123 C93 C92 104.6(4) . .
O26 C94 N43 125.4(5) . .
O26 C94 N44 125.6(5) . .
N43 C94 N44 108.9(5) . .
N42 C95 N45 113.8(4) . .
N44 C96 N47 114.5(5) . .
O22 C97 N45 126.4(5) . .
O22 C97 N46 125.2(5) . .
N45 C97 N46 108.3(5) . .
N45 C98 N47 113.7(4) . .
N45 C98 C124 115.0(4) . .
N47 C98 C124 114.7(4) . .
N45 C98 C99 102.9(4) . .
N47 C98 C99 103.2(4) . .
C124 C98 C99 105.4(4) . .
N46 C99 N48 113.8(4) . .
N46 C99 C126 116.4(5) . .
N48 C99 C126 114.1(4) . .
N46 C99 C98 102.8(4) . .
N48 C99 C98 102.4(4) . .
C126 C99 C98 105.2(4) . .
O27 C100 N47 125.7(5) . .
O27 C100 N48 126.3(5) . .
N47 C100 N48 108.0(4) . .
N49 C101 N46 114.4(4) . .
N48 C102 N51 114.0(4) . .
O23 C103 N50 126.0(5) . .
O23 C103 N49 124.9(5) . .
N50 C103 N49 109.0(5) . .
N49 C104 N51 114.1(4) . .
N49 C104 C127 113.6(4) . .
N51 C104 C127 116.2(5) . .
N49 C104 C105 102.8(4) . .
N51 C104 C105 103.5(4) . .
C127 C104 C105 104.5(4) . .
N50 C105 N52 114.1(4) . .
N50 C105 C129 114.9(5) . .
N52 C105 C129 115.1(5) . .
N50 C105 C104 102.6(4) . .
N52 C105 C104 101.8(4) . .
C129 C105 C104 106.2(4) . .
O28 C106 N52 126.2(5) . .
O28 C106 N51 125.0(6) . .
N52 C106 N51 108.8(5) . .
N53 C107 N50 113.3(5) . .
N52 C108 N55 112.3(4) . .
O24 C109 N54 126.1(5) . .
O24 C109 N53 124.6(5) . .
N54 C109 N53 109.3(4) . .
N53 C110 N55 113.6(4) . .
N53 C110 C130 115.9(5) . .
N55 C110 C130 114.5(5) . .
N53 C110 C111 102.9(4) . .
N55 C110 C111 102.0(4) . .
C130 C110 C111 105.9(4) . .
N54 C111 N56 114.1(4) . .
N54 C111 C132 116.5(5) . .
N56 C111 C132 111.9(4) . .
N54 C111 C110 103.2(4) . .
N56 C111 C110 103.7(4) . .
C132 C111 C110 105.8(4) . .
O29 C112 N55 124.8(5) . .
O29 C112 N56 125.9(5) . .
N55 C112 N56 109.2(5) . .
N57 C113 N54 114.2(4) . .
N59 C114 N56 113.9(4) . .
O25 C115 N57 125.9(5) . .
O25 C115 N58 126.0(5) . .
N57 C115 N58 108.1(4) . .
N57 C116 N59 114.4(4) . .
N57 C116 C133 112.4(4) . .
N59 C116 C133 116.1(4) . .
N57 C116 C117 102.8(4) . .
N59 C116 C117 103.5(4) . .
C133 C116 C117 105.8(4) . .
N58 C117 N60 114.3(4) . .
N58 C117 C135 112.8(4) . .
N60 C117 C135 116.2(4) . .
N58 C117 C116 103.0(4) . .
N60 C117 C116 103.0(4) . .
C135 C117 C116 105.6(4) . .
O30 C118 N59 124.7(5) . .
O30 C118 N60 125.9(5) . .
N59 C118 N60 109.3(4) . .
N41 C119 N58 114.3(4) . .
N60 C120 N43 114.6(4) . .
C122 C121 C92 104.0(5) . .
C121 C122 C123 105.6(6) . .
C122 C123 C93 104.1(5) . .
C125 C124 C98 104.9(5) . .
C126 C125 C124 106.6(5) . .
C125 C126 C99 104.9(5) . .
C128 C127 C104 103.2(5) . .
C127 C128 C129 103.9(6) . .
C105 C129 C128 102.0(5) . .
C110 C130 C131 103.4(5) . .
C132 C131 C130 102.4(5) . .
C111 C132 C131 104.4(5) . .
C116 C133 C134 103.0(4) . .
C135 C134 C133 103.2(4) . .
C134 C135 C117 103.2(5) . .
C1 N1 C29 122.4(4) . .
C1 N1 C2 113.2(4) . .
C29 N1 C2 124.4(4) . .
C1 N2 C5 123.3(5) . .
C1 N2 C3 111.7(4) . .
C5 N2 C3 125.1(4) . .
C4 N3 C30 121.5(4) . .
C4 N3 C2 111.8(4) . .
C30 N3 C2 125.6(4) . .
C4 N4 C6 122.1(4) . .
C4 N4 C3 112.4(4) . .
C6 N4 C3 124.9(4) . .
C7 N5 C8 111.7(4) . .
C7 N5 C5 121.2(4) . .
C8 N5 C5 125.5(4) . .
C7 N6 C11 121.8(4) . .
C7 N6 C9 112.3(4) . .
C11 N6 C9 125.6(4) . .
C10 N7 C6 123.1(4) . .
C10 N7 C8 112.0(4) . .
C6 N7 C8 124.9(4) . .
C10 N8 C12 123.0(4) . .
C10 N8 C9 112.2(4) . .
C12 N8 C9 124.7(4) . .
C13 N9 C14 113.5(4) . .
C13 N9 C11 121.1(4) . .
C14 N9 C11 125.4(4) . .
C13 N10 C17 121.8(4) . .
C13 N10 C15 112.8(4) . .
C17 N10 C15 125.3(4) . .
C16 N11 C14 113.0(4) . .
C16 N11 C12 121.0(4) . .
C14 N11 C12 125.6(4) . .
C16 N12 C18 121.9(4) . .
C16 N12 C15 112.9(4) . .
C18 N12 C15 124.7(4) . .
C19 N13 C20 113.2(4) . .
C19 N13 C17 122.5(4) . .
C20 N13 C17 123.8(4) . .
C19 N14 C23 121.7(4) . .
C19 N14 C21 112.3(4) . .
C23 N14 C21 125.8(4) . .
C22 N15 C18 122.4(4) . .
C22 N15 C20 112.3(4) . .
C18 N15 C20 125.3(4) . .
C22 N16 C24 122.6(4) . .
C22 N16 C21 112.2(4) . .
C24 N16 C21 124.6(4) . .
C25 N17 C26 112.0(5) . .
C25 N17 C23 121.7(5) . .
C26 N17 C23 125.2(4) . .
C25 N18 C27 112.6(4) . .
C25 N18 C29 121.7(5) . .
C27 N18 C29 124.9(5) . .
C28 N19 C24 123.5(4) . .
C28 N19 C26 112.2(4) . .
C24 N19 C26 124.3(4) . .
C28 N20 C30 122.3(4) . .
C28 N20 C27 112.1(4) . .
C30 N20 C27 125.6(4) . .
C46 N21 C74 122.5(4) . .
C46 N21 C47 112.3(4) . .
C74 N21 C47 124.8(4) . .
C46 N22 C48 111.5(4) . .
C46 N22 C50 121.6(4) . .
C48 N22 C50 124.9(4) . .
C49 N23 C75 122.8(4) . .
C49 N23 C47 112.7(4) . .
C75 N23 C47 124.6(4) . .
C49 N24 C51 122.5(4) . .
C49 N24 C48 112.2(4) . .
C51 N24 C48 125.3(4) . .
C52 N25 C50 122.4(4) . .
C52 N25 C53 112.3(4) . .
C50 N25 C53 125.0(4) . .
C52 N26 C54 112.3(4) . .
C52 N26 C56 122.6(4) . .
C54 N26 C56 125.1(4) . .
C55 N27 C51 121.2(4) . .
C55 N27 C53 111.6(4) . .
C51 N27 C53 124.1(4) . .
C55 N28 C57 122.8(4) . .
C55 N28 C54 111.6(4) . .
C57 N28 C54 125.5(4) . .
C58 N29 C56 121.2(4) . .
C58 N29 C59 112.2(4) . .
C56 N29 C59 125.9(4) . .
C58 N30 C60 113.1(4) . .
C58 N30 C62 122.2(4) . .
C60 N30 C62 124.7(4) . .
C61 N31 C57 122.7(4) . .
C61 N31 C59 112.7(4) . .
C57 N31 C59 124.6(4) . .
C61 N32 C60 112.4(4) . .
C61 N32 C63 121.7(4) . .
C60 N32 C63 124.4(4) . .
C64 N33 C62 122.1(4) . .
C64 N33 C65 112.3(4) . .
C62 N33 C65 125.1(4) . .
C64 N34 C68 122.1(4) . .
C64 N34 C66 112.6(4) . .
C68 N34 C66 123.9(4) . .
C67 N35 C63 122.2(4) . .
C67 N35 C65 113.0(4) . .
C63 N35 C65 124.8(4) . .
C67 N36 C69 123.1(4) . .
C67 N36 C66 112.4(4) . .
C69 N36 C66 124.2(4) . .
C70 N37 C71 112.9(4) . .
C70 N37 C68 123.1(4) . .
C71 N37 C68 123.8(4) . .
C70 N38 C74 124.3(4) . .
C70 N38 C72 111.6(4) . .
C74 N38 C72 124.0(4) . .
C73 N39 C69 121.2(4) . .
C73 N39 C71 112.3(4) . .
C69 N39 C71 124.4(4) . .
C73 N40 C75 123.4(4) . .
C73 N40 C72 111.9(4) . .
C75 N40 C72 124.6(4) . .
C91 N41 C92 113.1(4) . .
C91 N41 C119 120.9(5) . .
C92 N41 C119 124.8(4) . .
C91 N42 C93 113.4(4) . .
C91 N42 C95 121.6(5) . .
C93 N42 C95 124.8(5) . .
C94 N43 C92 112.9(4) . .
C94 N43 C120 121.9(4) . .
C92 N43 C120 125.2(4) . .
C94 N44 C93 112.3(4) . .
C94 N44 C96 122.0(5) . .
C93 N44 C96 125.5(4) . .
C97 N45 C98 113.3(4) . .
C97 N45 C95 121.5(4) . .
C98 N45 C95 125.3(4) . .
C97 N46 C101 121.2(4) . .
C97 N46 C99 112.7(4) . .
C101 N46 C99 125.4(4) . .
C100 N47 C98 113.2(4) . .
C100 N47 C96 121.4(4) . .
C98 N47 C96 125.2(4) . .
C100 N48 C102 121.8(5) . .
C100 N48 C99 113.1(4) . .
C102 N48 C99 125.0(4) . .
C103 N49 C104 112.8(4) . .
C103 N49 C101 122.7(4) . .
C104 N49 C101 124.5(4) . .
C103 N50 C105 112.7(4) . .
C103 N50 C107 123.0(5) . .
C105 N50 C107 124.3(4) . .
C106 N51 C102 122.2(5) . .
C106 N51 C104 112.1(5) . .
C102 N51 C104 124.3(4) . .
C106 N52 C108 121.5(5) . .
C106 N52 C105 113.2(4) . .
C108 N52 C105 124.0(5) . .
C109 N53 C107 122.5(5) . .
C109 N53 C110 111.6(4) . .
C107 N53 C110 124.9(4) . .
C109 N54 C111 112.6(4) . .
C109 N54 C113 122.2(4) . .
C111 N54 C113 124.2(4) . .
C112 N55 C110 113.1(4) . .
C112 N55 C108 122.4(5) . .
C110 N55 C108 124.5(5) . .
C112 N56 C114 122.7(5) . .
C112 N56 C111 112.0(5) . .
C114 N56 C111 125.2(4) . .
C115 N57 C113 122.2(4) . .
C115 N57 C116 113.1(4) . .
C113 N57 C116 124.6(4) . .
C115 N58 C117 113.0(4) . .
C115 N58 C119 121.8(4) . .
C117 N58 C119 125.2(5) . .
C118 N59 C114 122.5(4) . .
C118 N59 C116 111.9(4) . .
C114 N59 C116 124.8(4) . .
C118 N60 C120 122.1(4) . .
C118 N60 C117 112.0(4) . .
C120 N60 C117 124.8(4) . .
C1 O1 K4 135.8(3) . .
C7 O2 K6 122.9(3) . .
C7 O2 K4 135.9(3) . .
K6 O2 K4 99.13(11) . .
C13 O3 K4 137.4(4) . .
C19 O4 K4 136.1(3) . .
C25 O5 K4 134.4(3) . .
C4 O6 K2 137.5(4) . .
C10 O7 K5 128.2(3) . .
C10 O7 K2 135.3(3) . .
K5 O7 K2 96.18(11) . .
C16 O8 K2 137.1(3) . .
C22 O9 K2 136.7(3) . .
C28 O10 K2 132.4(3) . .
C46 O11 K3 136.5(4) . .
C52 O12 K3 133.7(3) . .
C58 O13 K3 137.0(3) . .
C64 O14 K3 141.0(3) . .
C64 O14 K2 128.0(3) . .
K3 O14 K2 90.11(10) . .
C70 O15 K3 133.4(3) . .
C49 O16 K6 132.1(3) . 2_655
C55 O17 K6 130.6(3) . 2_655
C55 O17 K1 124.6(3) . 1_565
K6 O17 K1 104.37(11) 2_655 1_565
C61 O18 K6 131.8(3) . 2_655
C67 O19 K6 132.4(3) . 2_655
C73 O20 K6 130.9(3) . 2_655
C91 O21 K1 134.2(3) . 1_655
C97 O22 K1 139.2(3) . 1_655
C103 O23 K1 131.0(3) . 1_655
C109 O24 K1 137.2(4) . 1_655
C115 O25 K4 134.7(3) . 2_745
C115 O25 K1 136.3(3) . 1_655
K4 O25 K1 87.58(10) 2_745 1_655
C94 O26 K5 133.5(4) . 2_645
C100 O27 K5 136.7(3) . 2_645
C106 O28 K5 133.9(4) . 2_645
C112 O29 K5 134.4(4) . 2_645
C118 O30 K5 136.7(3) . 2_645
C118 O30 K3 128.1(3) . 2_645
K5 O30 K3 94.46(10) 2_645 2_645

loop_
_geom_bond_atom_site_label_1
_geom_bond_atom_site_label_2
_geom_bond_distance
_geom_bond_site_symmetry_2
O33 K1 2.814(5) 2_655
O33 K4 3.017(4) .
O54 K2 2.798(7) .
O54 K3 2.926(8) .
O54 K5 3.218(8) .
O60 O84 1.55(2) .
O64 O85 1.31(6) .
O65 O86 1.76(2) .
O71 O88 1.52(8) .
O87 O88 1.70(5) 3_675
O88 O87 1.70(5) 3_675
Cl5 K6 2.744(4) .
Cl5 K4 2.909(5) .
Cl5 K1 3.166(4) 2_655
Cl6 K5 2.762(4) .
Cl6 K3 3.005(4) .
Cl6 K2 3.021(4) .
K1 O22 2.761(4) 1_455
K1 O24 2.800(4) 1_455
K1 O33 2.814(5) 2_645
K1 O25 2.817(4) 1_455
K1 O21 2.820(4) 1_455
K1 O17 2.832(3) 1_545
K1 O23 2.847(4) 1_455
K1 Cl5 3.166(4) 2_645
K1 K4 3.8593(17) 2_645
K1 K6 4.4277(16) 2_645
K2 O9 2.738(4) .
K2 O6 2.790(4) .
K2 O8 2.806(4) .
K2 O14 2.841(4) .
K2 O10 2.846(4) .
K2 O7 2.904(4) .
K2 K3 3.9945(17) .
K2 K5 4.2317(17) .
K3 O13 2.755(4) .
K3 O11 2.779(4) .
K3 O12 2.783(4) .
K3 O14 2.803(4) .
K3 O30 2.841(3) 2_655
K3 O15 3.014(4) .
K3 K5 4.1189(18) .
K4 O4 2.731(4) .
K4 O25 2.759(4) 2_755
K4 O3 2.801(4) .
K4 O5 2.821(4) .
K4 O2 2.851(3) .
K4 O1 2.899(4) .
K4 K1 3.8593(17) 2_655
K4 K6 4.3081(17) .
K5 O27 2.747(4) 2_655
K5 O26 2.761(4) 2_655
K5 O30 2.769(3) 2_655
K5 O7 2.781(4) .
K5 O28 2.814(4) 2_655
K5 O29 2.981(5) 2_655
K6 O19 2.752(4) 2_645
K6 O17 2.773(3) 2_645
K6 O16 2.780(4) 2_645
K6 O2 2.809(4) .
K6 O18 2.813(4) 2_645
K6 O20 2.822(4) 2_645
K6 K1 4.4277(16) 2_655
C1 O1 1.230(6) .
C1 N1 1.350(7) .
C1 N2 1.368(7) .
C2 N3 1.456(6) .
C2 N1 1.455(7) .
C2 C31 1.524(8) .
C2 C3 1.563(7) .
C3 N4 1.450(6) .
C3 N2 1.462(7) .
C3 C33 1.533(8) .
C4 O6 1.227(6) .
C4 N3 1.373(7) .
C4 N4 1.373(7) .
C5 N2 1.430(7) .
C5 N5 1.446(6) .
C6 N7 1.434(7) .
C6 N4 1.449(6) .
C7 O2 1.220(6) .
C7 N6 1.376(6) .
C7 N5 1.380(7) .
C8 N5 1.443(6) .
C8 N7 1.476(6) .
C8 C34 1.533(7) .
C8 C9 1.556(7) .
C9 N6 1.453(6) .
C9 N8 1.466(6) .
C9 C36 1.530(7) .
C10 O7 1.234(6) .
C10 N8 1.363(7) .
C10 N7 1.371(6) .
C11 N6 1.437(7) .
C11 N9 1.457(6) .
C12 N8 1.440(6) .
C12 N11 1.452(6) .
C13 O3 1.223(6) .
C13 N9 1.370(7) .
C13 N10 1.383(6) .
C14 N11 1.441(7) .
C14 N9 1.451(6) .
C14 C37 1.533(7) .
C14 C15 1.588(7) .
C15 N12 1.453(7) .
C15 N10 1.456(6) .
C15 C39 1.516(8) .
C16 O8 1.224(6) .
C16 N11 1.363(7) .
C16 N12 1.381(7) .
C17 N10 1.443(6) .
C17 N13 1.462(7) .
C18 N15 1.444(6) .
C18 N12 1.450(6) .
C19 O4 1.223(6) .
C19 N13 1.364(7) .
C19 N14 1.376(7) .
C20 N15 1.449(6) .
C20 N13 1.463(6) .
C20 C40 1.534(8) .
C20 C21 1.576(7) .
C21 N14 1.449(6) .
C21 N16 1.452(7) .
C21 C42 1.532(7) .
C22 O9 1.242(6) .
C22 N15 1.362(7) .
C22 N16 1.366(6) .
C23 N14 1.445(7) .
C23 N17 1.456(7) .
C24 N19 1.434(7) .
C24 N16 1.450(7) .
C25 O5 1.220(6) .
C25 N17 1.372(7) .
C25 N18 1.378(7) .
C26 N17 1.448(7) .
C26 N19 1.464(6) .
C26 C43 1.545(7) .
C26 C27 1.566(8) .
C27 N20 1.449(6) .
C27 N18 1.450(7) .
C27 C45 1.539(8) .
C28 O10 1.239(6) .
C28 N19 1.355(7) .
C28 N20 1.375(7) .
C29 N1 1.454(6) .
C29 N18 1.453(7) .
C30 N3 1.443(7) .
C30 N20 1.448(7) .
C31 C32 1.484(10) .
C32 C33 1.523(10) .
C34 C35 1.493(8) .
C35 C36 1.528(8) .
C37 C38 1.544(8) .
C38 C39 1.537(8) .
C40 C41 1.523(8) .
C41 C42 1.522(9) .
C43 C44 1.524(10) .
C44 C45 1.525(9) .
C46 O11 1.223(6) .
C46 N22 1.374(6) .
C46 N21 1.379(6) .
C47 N21 1.451(6) .
C47 N23 1.468(6) .
C47 C76 1.522(7) .
C47 C48 1.547(6) .
C48 N22 1.441(6) .
C48 N24 1.471(6) .
C48 C78 1.537(7) .
C49 O16 1.219(6) .
C49 N24 1.371(6) .
C49 N23 1.376(6) .
C50 N22 1.444(6) .
C50 N25 1.444(6) .
C51 N24 1.433(6) .
C51 N27 1.447(6) .
C52 O12 1.230(6) .
C52 N25 1.356(7) .
C52 N26 1.374(7) .
C53 N25 1.454(6) .
C53 N27 1.463(6) .
C53 C79 1.526(7) .
C53 C54 1.566(8) .
C54 N26 1.447(6) .
C54 N28 1.453(6) .
C54 C81 1.532(6) .
C55 O17 1.232(6) .
C55 N27 1.362(7) .
C55 N28 1.376(6) .
C56 N29 1.440(6) .
C56 N26 1.451(7) .
C57 N28 1.434(7) .
C57 N31 1.445(6) .
C58 O13 1.227(6) .
C58 N30 1.357(7) .
C58 N29 1.389(6) .
C59 N29 1.443(7) .
C59 N31 1.448(6) .
C59 C82 1.530(7) .
C59 C60 1.570(7) .
C60 N32 1.445(6) .
C60 N30 1.460(6) .
C60 C84 1.521(8) .
C61 O18 1.230(6) .
C61 N31 1.364(7) .
C61 N32 1.365(7) .
C62 N33 1.446(6) .
C62 N30 1.465(6) .
C63 N32 1.446(6) .
C63 N35 1.451(6) .
C64 O14 1.228(6) .
C64 N34 1.357(6) .
C64 N33 1.368(7) .
C65 N35 1.452(6) .
C65 N33 1.462(6) .
C65 C85 1.533(7) .
C65 C66 1.576(7) .
C66 N34 1.460(6) .
C66 N36 1.460(6) .
C66 C87 1.529(7) .
C67 O19 1.223(6) .
C67 N35 1.365(6) .
C67 N36 1.368(6) .
C68 N34 1.454(6) .
C68 N37 1.458(6) .
C69 N36 1.436(6) .
C69 N39 1.445(7) .
C70 O15 1.238(6) .
C70 N37 1.349(6) .
C70 N38 1.371(6) .
C71 N37 1.447(6) .
C71 N39 1.453(6) .
C71 C88 1.529(7) .
C71 C72 1.567(7) .
C72 N40 1.459(6) .
C72 N38 1.469(6) .
C72 C90 1.529(7) .
C73 O20 1.235(6) .
C73 N39 1.358(6) .
C73 N40 1.377(7) .
C74 N21 1.448(6) .
C74 N38 1.446(6) .
C75 N23 1.451(6) .
C75 N40 1.456(6) .
C76 C77 1.518(7) .
C77 C78 1.530(7) .
C79 C80 1.521(7) .
C80 C81 1.530(8) .
C82 C83 1.435(11) .
C83 C84 1.454(10) .
C85 C86 1.528(8) .
C86 C87 1.527(8) .
C88 C89 1.530(8) .
C89 C90 1.535(8) .
C91 O21 1.213(6) .
C91 N42 1.369(7) .
C91 N41 1.377(7) .
C92 N41 1.444(7) .
C92 N43 1.454(7) .
C92 C121 1.536(8) .
C92 C93 1.572(7) .
C93 N44 1.435(7) .
C93 N42 1.445(7) .
C93 C123 1.555(8) .
C94 O26 1.234(6) .
C94 N43 1.360(7) .
C94 N44 1.365(7) .
C95 N42 1.449(6) .
C95 N45 1.462(6) .
C96 N44 1.444(7) .
C96 N47 1.459(7) .
C97 O22 1.232(6) .
C97 N45 1.370(7) .
C97 N46 1.377(6) .
C98 N45 1.440(7) .
C98 N47 1.444(7) .
C98 C124 1.534(7) .
C98 C99 1.583(7) .
C99 N46 1.449(7) .
C99 N48 1.455(7) .
C99 C126 1.529(7) .
C100 O27 1.218(6) .
C100 N47 1.374(7) .
C100 N48 1.381(7) .
C101 N49 1.449(7) .
C101 N46 1.447(7) .
C102 N48 1.444(7) .
C102 N51 1.448(7) .
C103 O23 1.242(6) .
C103 N50 1.357(7) .
C103 N49 1.368(7) .
C104 N49 1.436(6) .
C104 N51 1.463(7) .
C104 C127 1.544(7) .
C104 C105 1.583(8) .
C105 N50 1.447(7) .
C105 N52 1.479(7) .
C105 C129 1.529(8) .
C106 O28 1.214(7) .
C106 N52 1.357(8) .
C106 N51 1.381(7) .
C107 N53 1.434(7) .
C107 N50 1.457(7) .
C108 N52 1.455(7) .
C108 N55 1.464(7) .
C109 O24 1.227(6) .
C109 N54 1.348(7) .
C109 N53 1.378(7) .
C110 N53 1.457(7) .
C110 N55 1.467(7) .
C110 C130 1.524(8) .
C110 C111 1.568(8) .
C111 N54 1.451(7) .
C111 N56 1.462(7) .
C111 C132 1.508(8) .
C112 O29 1.221(7) .
C112 N55 1.357(7) .
C112 N56 1.365(7) .
C113 N57 1.442(7) .
C113 N54 1.449(7) .
C114 N59 1.448(6) .
C114 N56 1.451(7) .
C115 O25 1.225(6) .
C115 N57 1.369(6) .
C115 N58 1.370(7) .
C116 N57 1.447(6) .
C116 N59 1.451(6) .
C116 C133 1.526(7) .
C116 C117 1.572(8) .
C117 N58 1.445(6) .
C117 N60 1.455(6) .
C117 C135 1.530(7) .
C118 O30 1.231(6) .
C118 N59 1.369(7) .
C118 N60 1.371(6) .
C119 N41 1.448(7) .
C119 N58 1.450(7) .
C120 N60 1.424(7) .
C120 N43 1.460(6) .
C121 C122 1.494(10) .
C122 C123 1.512(9) .
C124 C125 1.492(9) .
C125 C126 1.492(9) .
C127 C128 1.512(10) .
C128 C129 1.532(9) .
C130 C131 1.541(8) .
C131 C132 1.535(8) .
C133 C134 1.538(8) .
C134 C135 1.522(8) .
O16 K6 2.780(4) 2_655
O17 K6 2.773(3) 2_655
O17 K1 2.832(3) 1_565
O18 K6 2.813(4) 2_655
O19 K6 2.752(4) 2_655
O20 K6 2.822(4) 2_655
O21 K1 2.820(4) 1_655
O22 K1 2.761(4) 1_655
O23 K1 2.847(4) 1_655
O24 K1 2.800(4) 1_655
O25 K4 2.759(4) 2_745
O25 K1 2.817(4) 1_655
O26 K5 2.761(4) 2_645
O27 K5 2.747(4) 2_645
O28 K5 2.814(4) 2_645
O29 K5 2.981(5) 2_645
O30 K5 2.769(3) 2_645
O30 K3 2.841(3) 2_645
